data_7244785
loop_
_publ_author_name
'Ignaszak, Anna'
'Patterson, Nigel'
'O'Brien, Connor'
'True, Allison'
'Elsegood, Mark R. J.'
'Prior, Timothy J.'
'Redshaw, Carl'

_publ_section_title
;
 Heterometallic cobalt(ii) calix[6 and 8]arenes: synthesis, structure and
 electrochemical activity
;
_journal_issue 19
_journal_name_full 'RSC Advances'
_journal_page_first 11672
_journal_page_last 11685
_journal_paper_doi 10.1039/D2RA01009G
_journal_volume 12
_journal_year 2022
_chemical_formula_moiety '2(C104 H130 Br2 Co3 Li7 N6 O14), C96 H116 Br2 Co3 Li7 N4 O16, 2(C2 H3 N), 26[CH3CN]'
_chemical_formula_sum 'C360 H460 Br6 Co9 Li21 N44 O44'
_chemical_formula_weight 7263.26
_space_group_crystal_system monoclinic
_space_group_IT_number 14
_space_group_name_Hall '-P 2yn'
_space_group_name_H-M_alt 'P 1 21/n 1'
_atom_sites_solution_hydrogens geom
_audit_creation_date 2021-10-08
_audit_creation_method
;
Olex2 1.5
(compiled 2021.08.20 svn.r13c46975 for OlexSys, GUI svn.r6405)
;
_audit_update_record
;
2021-10-08 deposited with the CCDC.	2022-03-14 downloaded from the CCDC.
;
_cell_angle_alpha 90
_cell_angle_beta 96.577(2)
_cell_angle_gamma 90
_cell_formula_units_Z 2
_cell_length_a 10.4262(2)
_cell_length_b 57.4173(10)
_cell_length_c 35.8800(8)
_cell_measurement_reflns_used 41591
_cell_measurement_temperature 100.15
_cell_measurement_theta_max 28.1850
_cell_measurement_theta_min 2.2040
_cell_volume 21338.0(7)
_computing_cell_refinement 'CrysAlisPro 1.171.38.43 (Rigaku OD, 2015)'
_computing_data_collection 'CrysAlisPro 1.171.38.43 (Rigaku OD, 2015)'
_computing_data_reduction 'CrysAlisPro 1.171.38.43 (Rigaku OD, 2015)'
_computing_molecular_graphics 'Olex2 1.5 (Dolomanov et al., 2009)'
_computing_publication_material 'Olex2 1.5 (Dolomanov et al., 2009)'
_computing_structure_refinement 'SHELXL 2018/3 (Sheldrick, 2015)'
_diffrn_ambient_temperature 100.15
_diffrn_detector 'CCD plate'
_diffrn_measured_fraction_theta_full 0.999
_diffrn_measured_fraction_theta_max 0.999
_diffrn_measurement_details
;
List of Runs (angles in degrees, time in seconds):

  # Type    Start    End  Width  t~exp~   \w     \q     \k     \f   Frames
#--------------------------------------------------------------------------
  1  \w    -86.00  94.00   0.50   30.00    --    4.00  18.00  30.00  360
  2  \w    -95.00  59.00   0.50   30.00    --  -31.00  72.00   0.00  308
  3  \w   -121.00  -6.00   0.50   30.00    --  -31.00 -72.00  90.00  230
  4  \w    -27.00  32.00   0.50   30.00    --  -31.00 -72.00 120.00  118
  5  \w    -95.00 -26.00   0.50   30.00    --  -31.00  36.00 -90.00  138
  6  \w    -98.00  13.00   0.50   30.00    --  -31.00  54.00   0.00  222
  7  \w    -39.00 -24.00   0.50   30.00    --  -31.00 -72.00-120.00   30
;
_diffrn_measurement_device 'abstract diffractometer'
_diffrn_measurement_device_type 'dtrek-CrysAlisPro-abstract goniometer imported rigaku-d*trek images'
_diffrn_measurement_method '\w scans'
_diffrn_orient_matrix_type 'CrysAlisPro convention (1999,Acta A55,543-557)'
_diffrn_orient_matrix_UB_11 -0.0304616000
_diffrn_orient_matrix_UB_12 0.0050588000
_diffrn_orient_matrix_UB_13 -0.0167670000
_diffrn_orient_matrix_UB_21 -0.0220056000
_diffrn_orient_matrix_UB_22 0.0093500000
_diffrn_orient_matrix_UB_23 0.0105095000
_diffrn_orient_matrix_UB_31 0.0572408000
_diffrn_orient_matrix_UB_32 0.0062882000
_diffrn_orient_matrix_UB_33 -0.0021540000
_diffrn_radiation_monochromator graphite
_diffrn_radiation_probe x-ray
_diffrn_radiation_type 'Mo K\a'
_diffrn_radiation_wavelength 0.71075
_diffrn_reflns_av_R_equivalents 0.0539
_diffrn_reflns_av_unetI/netI 0.0632
_diffrn_reflns_Laue_measured_fraction_full 0.999
_diffrn_reflns_Laue_measured_fraction_max 0.999
_diffrn_reflns_limit_h_max 12
_diffrn_reflns_limit_h_min -12
_diffrn_reflns_limit_k_max 64
_diffrn_reflns_limit_k_min -68
_diffrn_reflns_limit_l_max 42
_diffrn_reflns_limit_l_min -42
_diffrn_reflns_number 158602
_diffrn_reflns_point_group_measured_fraction_full 0.999
_diffrn_reflns_point_group_measured_fraction_max 0.999
_diffrn_reflns_theta_full 25.027
_diffrn_reflns_theta_max 25.027
_diffrn_reflns_theta_min 2.090
_diffrn_source 'fine-focus sealed X-ray tube'
_diffrn_source_type 'Enhance (Mo) X-ray Source'
_exptl_absorpt_coefficient_mu 0.964
_exptl_absorpt_correction_T_max 1.00000
_exptl_absorpt_correction_T_min 0.76528
_exptl_absorpt_correction_type multi-scan
_exptl_absorpt_process_details
;
CrysAlisPro 1.171.38.43 (Rigaku Oxford Diffraction, 2015)
Empirical absorption correction using spherical harmonics,
 implemented in SCALE3 ABSPACK scaling algorithm.
;
_exptl_crystal_colour blue
_exptl_crystal_colour_primary blue
_exptl_crystal_density_diffrn 1.130
_exptl_crystal_description block
_exptl_crystal_F_000 7592
_exptl_crystal_size_max 0.15
_exptl_crystal_size_mid 0.1
_exptl_crystal_size_min 0.09
_refine_diff_density_max 1.735
_refine_diff_density_min -1.497
_refine_diff_density_rms 0.154
_refine_ls_extinction_method none
_refine_ls_goodness_of_fit_ref 1.345
_refine_ls_hydrogen_treatment constr
_refine_ls_matrix_type full
_refine_ls_number_parameters 1780
_refine_ls_number_reflns 37688
_refine_ls_number_restraints 2850
_refine_ls_restrained_S_all 1.310
_refine_ls_R_factor_all 0.1505
_refine_ls_R_factor_gt 0.1150
_refine_ls_shift/su_max 0.001
_refine_ls_shift/su_mean 0.000
_refine_ls_structure_factor_coef Fsqd
_refine_ls_weighting_details 'w=1/[\s^2^(Fo^2^)+(0.2000P)^2^] where P=(Fo^2^+2Fc^2^)/3'
_refine_ls_weighting_scheme calc
_refine_ls_wR_factor_gt 0.3406
_refine_ls_wR_factor_ref 0.3653
_reflns_Friedel_coverage 0.000
_reflns_number_gt 24480
_reflns_number_total 37688
_reflns_threshold_expression 'I > 2\s(I)'
_cod_data_source_file d2ra01009g2.cif
_cod_data_source_block CoLi5
_cod_database_code 7244785
_shelx_shelxl_version_number 2018/3
_chemical_oxdiff_formula 'Co (C88 H109 O8)2 (Li O)'
_shelx_space_group_comment
;
The symmetry employed for this shelxl refinement is uniquely defined
by the following loop, which should always be used as a source of
symmetry information in preference to the above space-group names.
They are only intended as comments.
;
_shelx_estimated_absorpt_t_max 0.918
_shelx_estimated_absorpt_t_min 0.869
_olex2_refinement_description
;
1. Fixed Uiso
 At 1.2 times of:
  All C(H) groups, All C(H,H) groups
 At 1.5 times of:
  All C(H,H,H) groups
2. Shared sites
{Co4, Li4A}
{Li5A, Co5}
{Co2, Li2A}
3. Restrained distances
 C18-C19A = C18-C20A = C18-C21A = C18-C19B = C18-C20B = C18-C21B
 1.50479 with sigma of 0.02
 C19A-C20A = C20A-C21A = C21A-C19A = C19B-C20B = C20B-C21B = C21B-C19B
 2.452808 with sigma of 0.02
 N3-C23A = N3-C23C = N13-C24A = N13-C24C
 1.18 with sigma of 0.02
 N7-C27A \\sim N7-C27B
 with sigma of 0.02
 C27A-C28A \\sim C27B-C28B
 with sigma of 0.02
 C24A-C24B \\sim C24C-C24D \\sim C23A-C23B \\sim C23C-C23D
 with sigma of 0.02
 C29-C30 \\sim C29-C30A
 with sigma of 0.02
 C29-C32 \\sim C29-C32A
 with sigma of 0.02
 C29-C31 \\sim C29-C31A
 with sigma of 0.02
 C40-C43 \\sim C40-C43A
 with sigma of 0.02
 C40-C41 \\sim C40-C41A
 with sigma of 0.02
 C40-C42 \\sim C40-C42A
 with sigma of 0.02
4. Uiso/Uaniso restraints and constraints
All non-hydrogen atoms restrained to be isotropic: with sigma of 0.1 and sigma
for terminal atoms of 0.2
Uanis(C281) \\sim Ueq, Uanis(C282) \\sim Ueq: with sigma of 0.005 and sigma for
terminal atoms of 0.01
Uiso(Li5) = Uiso(Co4) = Uiso(Li4A)
Uiso(Li8) = Uiso(Li5A) = Uiso(Co5)
Uiso(Co2) = Uiso(Li2A)
Uiso(C30A) = Uiso(C30) = Uiso(C31A) = Uiso(C31) = Uiso(C32A) = Uiso(C32)
Uiso(C43) = Uiso(C43A) = Uiso(C41) = Uiso(C41A) = Uiso(C42A) = Uiso(C42)
5. Rigid body (RIGU) restrains
 All non-hydrogen atoms
 with sigma for 1-2 distances of 0.004 and sigma for 1-3 distances of 0.004
6. Others
 1(DFIX)=FVAR(1)
 1(DFIX)=1.63*FVAR(2)
 Sof(C20B)=Sof(H20D)=Sof(H20E)=Sof(H20F)=Sof(C21B)=Sof(H21D)=Sof(H21E)=
 Sof(H21F)=Sof(C19B)=Sof(H19D)=Sof(H19E)=Sof(H19F)=1-FVAR(2)
 Sof(C19A)=Sof(H19A)=Sof(H19B)=Sof(H19C)=Sof(C20A)=Sof(H20A)=Sof(H20B)=
 Sof(H20C)=Sof(C21A)=Sof(H21A)=Sof(H21B)=Sof(H21C)=FVAR(2)
 Uiso(C19A)=Uiso(C20A)=Uiso(C21A)=Uiso(C20B)=Uiso(C21B)=Uiso(C19B)=FVAR(3)
 Sof(C28B)=Sof(H28D)=Sof(H28E)=Sof(H28F)=Sof(C27B)=1-FVAR(4)
 Sof(C27A)=Sof(C28A)=Sof(H28A)=Sof(H28B)=Sof(H28C)=FVAR(4)
 Uiso(C27A)=Uiso(C28A)=Uiso(C28B)=Uiso(C27B)=FVAR(5)
 Uiso(C24A)=Uiso(C24B)=Uiso(C24C)=Uiso(C24D)=Uiso(C23A)=Uiso(C23B)=Uiso(C23C)=
 Uiso(C23D)=FVAR(6)
 Sof(C24C)=Sof(C24D)=Sof(H24D)=Sof(H24E)=Sof(H24F)=1-FVAR(7)
 Sof(C24A)=Sof(C24B)=Sof(H24A)=Sof(H24B)=Sof(H24C)=FVAR(7)
 Sof(C23C)=Sof(C23D)=Sof(H23D)=Sof(H23E)=Sof(H23F)=1-FVAR(8)
 Sof(C23A)=Sof(C23B)=Sof(H23A)=Sof(H23B)=Sof(H23C)=FVAR(8)
 Sof(C30A)=Sof(H30D)=Sof(H30E)=Sof(H30F)=Sof(C31A)=Sof(H31D)=Sof(H31E)=
 Sof(H31F)=Sof(C32A)=Sof(H32D)=Sof(H32E)=Sof(H32F)=1-FVAR(9)
 Sof(C30)=Sof(H30A)=Sof(H30B)=Sof(H30C)=Sof(C31)=Sof(H31A)=Sof(H31B)=Sof(H31C)=
 Sof(C32)=Sof(H32A)=Sof(H32B)=Sof(H32C)=FVAR(9)
 Sof(C43A)=Sof(H43D)=Sof(H43E)=Sof(H43F)=Sof(C42A)=Sof(H42D)=Sof(H42E)=
 Sof(H42F)=Sof(C41A)=Sof(H41D)=Sof(H41E)=Sof(H41F)=1-FVAR(10)
 Sof(C41)=Sof(H41A)=Sof(H41B)=Sof(H41C)=Sof(C42)=Sof(H42A)=Sof(H42B)=Sof(H42C)=
 Sof(C43)=Sof(H43A)=Sof(H43B)=Sof(H43C)=FVAR(10)
 Fixed Sof: Co4(0.5) Li4A(0.5) Co5(0.5) Li5A(0.5) Co2(0.5) Li2A(0.5)
7.a Secondary CH2 refined with riding coordinates:
 C11(H11A,H11B), C22(H22A,H22B), C33(H33A,H33B), C44(H44A,H44B), C55(H55A,
 H55B), C66(H66A,H66B), C77(H77A,H77B), C88(H88A,H88B), C111(H11F,H11G),
 C122(H12D,H12E), C133(H13J,H13K), C144(H14G,H14H), C151(H15A,H15B), C152(H15C,
 H15D), C153(H15E,H15F), C154(H15G,H15H)
7.b Me refined with riding coordinates:
 C8(H8A,H8B,H8C), C9(H9A,H9B,H9C), C10(H10A,H10B,H10C), C19A(H19A,H19B,H19C),
 C20A(H20A,H20B,H20C), C21A(H21A,H21B,H21C), C20B(H20D,H20E,H20F), C21B(H21D,
 H21E,H21F), C19B(H19D,H19E,H19F), C30(H30A,H30B,H30C), C31(H31A,H31B,H31C),
 C32(H32A,H32B,H32C), C41(H41A,H41B,H41C), C42(H42A,H42B,H42C), C43(H43A,H43B,
 H43C), C52(H52A,H52B,H52C), C53(H53A,H53B,H53C), C54(H54A,H54B,H54C), C63(H63A,
 H63B,H63C), C64(H64A,H64B,H64C), C65(H65A,H65B,H65C), C74(H74A,H74B,H74C),
 C75(H75A,H75B,H75C), C76(H76A,H76B,H76C), C85(H85A,H85B,H85C), C86(H86A,H86B,
 H86C), C87(H87A,H87B,H87C), C108(H10D,H10E,H10F), C109(H10G,H10H,H10I),
 C110(H11C,H11D,H11E), C119(H11H,H11I,H11J), C120(H12A,H12B,H12C), C130(H13A,
 H13B,H13C), C132(H13D,H13E,H13F), C131(H13G,H13H,H13I), C141(H14A,H14B,H14C),
 C142(H14D,H14E,H14F), C121(H12F,H12G,H12H), C143(H14I,H14J,H14K), C30A(H30D,
 H30E,H30F), C31A(H31D,H31E,H31F), C32A(H32D,H32E,H32F), C43A(H43D,H43E,H43F),
 C42A(H42D,H42E,H42F), C41A(H41D,H41E,H41F)
7.c Aromatic/amide H refined with riding coordinates:
 C3(H3), C5(H5), C14(H14), C16(H16), C25(H25), C27(H27), C36(H36), C38(H38),
 C47(H47), C49(H49), C58(H58), C60(H60), C69(H69), C71(H71), C80(H80), C82(H82),
  C103(H103), C105(H105), C114(H114), C116(H116), C125(H125), C127(H127),
 C136(H136), C138(H138)
7.d Idealised Me refined as rotating group:
 C212(H21G,H21H,H21I), C222(H22C,H22D,H22E), C252(H25A,H25B,H25C), C262(H26A,
 H26B,H26C), C28A(H28A,H28B,H28C), C28B(H28D,H28E,H28F), C282(H28G,H28H,H28I),
 C240(H24G,H24H,H24I), C24B(H24A,H24B,H24C), C24D(H24D,H24E,H24F), C23B(H23A,
 H23B,H23C), C23D(H23D,H23E,H23F)
;
_smtbx_masks_special_details
;
A solvent mask was calculated and 1167 electrons were 
found in a volume of 7047\%A^3^ in 1 void per unit cell. 
This is consistent with the presence of 
26[CH3CN] per Asymmetric Unit 
which account for 1144 electrons 
per unit cell.
;
_smtbx_masks_void_probe_radius 1.2
_smtbx_masks_void_truncation_radius 1.2
_olex2_submission_special_instructions 'No special instructions were received'
_oxdiff_exptl_absorpt_empirical_details
;
Empirical correction (ABSPACK) includes:
- Absorption correction using spherical harmonics
- Frame scaling
- Detector area scaling
;
_oxdiff_exptl_absorpt_empirical_full_max 2.235
_oxdiff_exptl_absorpt_empirical_full_min 0.475

loop_
_space_group_symop_operation_xyz
'x, y, z'
'-x+1/2, y+1/2, -z+1/2'
'-x, -y, -z'
'x-1/2, -y-1/2, z-1/2'

loop_
_atom_site_label
_atom_site_type_symbol
_atom_site_fract_x
_atom_site_fract_y
_atom_site_fract_z
_atom_site_U_iso_or_equiv
_atom_site_adp_type
_atom_site_occupancy
_atom_site_site_symmetry_order
_atom_site_calc_flag
_atom_site_refinement_flags_posn
_atom_site_refinement_flags_adp
_atom_site_refinement_flags_occupancy
_atom_site_disorder_assembly
_atom_site_disorder_group
Li5 Li 0.2858(11) 0.3761(2) 0.6110(3) 0.0471(5) Uiso 1 1 d . . . . .
Co4 Co 0.41385(17) 0.38066(3) 0.51737(5) 0.0471(5) Uiso 0.5 1 d . . P . .
Li4A Li 0.41385(17) 0.38066(3) 0.51737(5) 0.0471(5) Uiso 0.5 1 d . . P . .
Li8 Li 0.4209(12) 0.4604(2) 0.0819(4) 0.0547(5) Uiso 1 1 d . . . . .
Co5 Co 0.57851(19) 0.49145(4) 0.05644(6) 0.0547(5) Uiso 0.5 1 d . . P . .
Li5A Li 0.57851(19) 0.49145(4) 0.05644(6) 0.0547(5) Uiso 0.5 1 d . . P . .
Co2 Co 0.29840(18) 0.31043(3) 0.52375(6) 0.0502(5) Uiso 0.5 1 d . . P . .
Li2A Li 0.29840(18) 0.31043(3) 0.52375(6) 0.0502(5) Uiso 0.5 1 d . . P . .
Li1 Li 0.5604(11) 0.2689(3) 0.4068(4) 0.058(3) Uani 1 1 d . U . . .
Li2 Li 0.4346(8) 0.28525(16) 0.4806(3) 0.0243(18) Uani 1 1 d . U . . .
Li3 Li 0.4166(9) 0.31380(18) 0.4276(3) 0.0295(19) Uani 1 1 d . U . . .
Li4 Li 0.1493(10) 0.4255(2) 0.6328(3) 0.040(2) Uani 1 1 d . U . . .
Li6 Li 0.2697(8) 0.40425(15) 0.5588(2) 0.0178(17) Uani 1 1 d . U . . .
Li7 Li 0.3941(10) 0.43696(18) 0.0230(3) 0.033(2) Uani 1 1 d . U . . .
Li9 Li 0.2678(12) 0.4131(3) 0.0935(5) 0.077(4) Uani 1 1 d . U . . .
Co1 Co 0.26864(11) 0.34302(2) 0.46258(3) 0.0546(3) Uani 1 1 d . U . . .
Co3 Co 0.43966(10) 0.34669(2) 0.57772(3) 0.0521(3) Uani 1 1 d . U . . .
Co6 Co 0.54629(12) 0.46514(2) -0.01213(3) 0.0662(3) Uani 1 1 d . U . . .
C1 C 0.2980(5) 0.27009(10) 0.40965(16) 0.0246(12) Uani 1 1 d . U . . .
C2 C 0.2499(5) 0.25005(10) 0.42597(15) 0.0258(12) Uani 1 1 d . U . . .
C3 C 0.1415(6) 0.23918(11) 0.40769(17) 0.0312(14) Uani 1 1 d . U . . .
H3 H 0.111155 0.225498 0.418712 0.037 Uiso 1 1 calc R U . . .
C4 C 0.0746(5) 0.24698(11) 0.37438(16) 0.0302(13) Uani 1 1 d . U . . .
C5 C 0.1247(6) 0.26639(11) 0.35974(17) 0.0326(14) Uani 1 1 d . U . . .
H5 H 0.082456 0.272243 0.336788 0.039 Uiso 1 1 calc R U . . .
C6 C 0.2338(6) 0.27831(11) 0.37601(16) 0.0279(13) Uani 1 1 d . U . . .
C7 C -0.0440(6) 0.23387(13) 0.35458(19) 0.0417(16) Uani 1 1 d . U . . .
C8 C 0.0029(7) 0.21743(13) 0.3260(2) 0.051(2) Uani 1 1 d . U . . .
H8A H 0.064296 0.206316 0.338795 0.077 Uiso 1 1 calc R U . . .
H8B H -0.070825 0.208956 0.313083 0.077 Uiso 1 1 calc R U . . .
H8C H 0.045434 0.226377 0.307685 0.077 Uiso 1 1 calc R U . . .
C9 C -0.1377(7) 0.25056(15) 0.3339(3) 0.073(3) Uani 1 1 d . U . . .
H9A H -0.169626 0.261430 0.351771 0.110 Uiso 1 1 calc R U . . .
H9B H -0.094141 0.259280 0.315518 0.110 Uiso 1 1 calc R U . . .
H9C H -0.210400 0.241860 0.320916 0.110 Uiso 1 1 calc R U . . .
C10 C -0.1119(7) 0.21955(15) 0.3825(2) 0.062(2) Uani 1 1 d . U . . .
H10A H -0.050091 0.208725 0.395877 0.093 Uiso 1 1 calc R U . . .
H10B H -0.145910 0.230023 0.400603 0.093 Uiso 1 1 calc R U . . .
H10C H -0.183123 0.210746 0.368996 0.093 Uiso 1 1 calc R U . . .
C11 C 0.3127(6) 0.23900(11) 0.46318(17) 0.0315(14) Uani 1 1 d . U . . .
H11A H 0.332068 0.222430 0.458622 0.038 Uiso 1 1 calc R U . . .
H11B H 0.395594 0.246985 0.471044 0.038 Uiso 1 1 calc R U . . .
C12 C 0.2350(5) 0.26063(10) 0.51798(16) 0.0265(12) Uani 1 1 d . U . . .
C13 C 0.1600(5) 0.26132(10) 0.54813(16) 0.0264(12) Uani 1 1 d . U . . .
C14 C 0.0768(6) 0.24267(11) 0.55403(19) 0.0372(15) Uani 1 1 d . U . . .
H14 H 0.025636 0.243372 0.574263 0.045 Uiso 1 1 calc R U . . .
C15 C 0.0685(7) 0.22333(12) 0.5308(2) 0.0442(17) Uani 1 1 d . U . . .
C16 C 0.1509(6) 0.22229(11) 0.50273(18) 0.0355(15) Uani 1 1 d . U . . .
H16 H 0.153353 0.208351 0.488557 0.043 Uiso 1 1 calc R U . . .
C17 C 0.2281(5) 0.24048(10) 0.49479(16) 0.0244(12) Uani 1 1 d . U . . .
C18 C -0.0292(8) 0.20311(15) 0.5366(2) 0.083(3) Uani 1 1 d D U . . .
C19A C -0.1193(15) 0.2067(3) 0.5652(4) 0.089(3) Uiso 0.583(8) 1 d D U P A 1
H19A H -0.071802 0.213091 0.588121 0.133 Uiso 0.583(8) 1 calc R U P A 1
H19B H -0.187306 0.217617 0.555551 0.133 Uiso 0.583(8) 1 calc R U P A 1
H19C H -0.158159 0.191774 0.570955 0.133 Uiso 0.583(8) 1 calc R U P A 1
C20A C 0.0644(14) 0.1820(3) 0.5523(5) 0.089(3) Uiso 0.583(8) 1 d D U P A 1
H20A H 0.112788 0.186597 0.576228 0.133 Uiso 0.583(8) 1 calc R U P A 1
H20B H 0.012279 0.168191 0.556151 0.133 Uiso 0.583(8) 1 calc R U P A 1
H20C H 0.124866 0.178436 0.534125 0.133 Uiso 0.583(8) 1 calc R U P A 1
C21A C -0.0939(16) 0.1935(3) 0.5011(4) 0.089(3) Uiso 0.583(8) 1 d D U P A 1
H21A H -0.030448 0.191426 0.483207 0.133 Uiso 0.583(8) 1 calc R U P A 1
H21B H -0.132483 0.178357 0.505971 0.133 Uiso 0.583(8) 1 calc R U P A 1
H21C H -0.161629 0.204200 0.490568 0.133 Uiso 0.583(8) 1 calc R U P A 1
C20B C -0.1667(17) 0.2153(4) 0.5262(6) 0.089(3) Uiso 0.417(8) 1 d D U P A 2
H20D H -0.172835 0.229071 0.542025 0.133 Uiso 0.417(8) 1 calc R U P A 2
H20E H -0.176116 0.219977 0.499765 0.133 Uiso 0.417(8) 1 calc R U P A 2
H20F H -0.235451 0.204291 0.530439 0.133 Uiso 0.417(8) 1 calc R U P A 2
C21B C -0.029(2) 0.1832(3) 0.5121(5) 0.089(3) Uiso 0.417(8) 1 d D U P A 2
H21D H -0.028491 0.188484 0.486161 0.133 Uiso 0.417(8) 1 calc R U P A 2
H21E H 0.047612 0.173696 0.519463 0.133 Uiso 0.417(8) 1 calc R U P A 2
H21F H -0.106891 0.173846 0.514022 0.133 Uiso 0.417(8) 1 calc R U P A 2
C19B C -0.030(2) 0.1982(4) 0.5773(4) 0.089(3) Uiso 0.417(8) 1 d D U P A 2
H19D H -0.030193 0.212887 0.591119 0.133 Uiso 0.417(8) 1 calc R U P A 2
H19E H -0.107982 0.189267 0.581018 0.133 Uiso 0.417(8) 1 calc R U P A 2
H19F H 0.046521 0.189117 0.586458 0.133 Uiso 0.417(8) 1 calc R U P A 2
C22 C 0.1678(5) 0.28221(10) 0.57487(17) 0.0266(13) Uani 1 1 d . U . . .
H22A H 0.166663 0.296677 0.559823 0.032 Uiso 1 1 calc R U . . .
H22B H 0.089869 0.282273 0.588242 0.032 Uiso 1 1 calc R U . . .
C23 C 0.3822(5) 0.29942(10) 0.60222(15) 0.0235(12) Uani 1 1 d . U . . .
C24 C 0.4894(6) 0.29969(10) 0.63046(16) 0.0272(13) Uani 1 1 d . U . . .
C25 C 0.4952(6) 0.28240(10) 0.65865(16) 0.0297(13) Uani 1 1 d . U . . .
H25 H 0.566790 0.282460 0.677577 0.036 Uiso 1 1 calc R U . . .
C26 C 0.4012(6) 0.26527(11) 0.66012(17) 0.0344(14) Uani 1 1 d . U . . .
C27 C 0.2966(6) 0.26605(10) 0.63209(16) 0.0317(14) Uani 1 1 d . U . . .
H27 H 0.229940 0.254805 0.632599 0.038 Uiso 1 1 calc R U . . .
C28 C 0.2855(5) 0.28253(9) 0.60347(15) 0.0224(12) Uani 1 1 d . U . . .
C29 C 0.4060(8) 0.24673(12) 0.6909(2) 0.052(2) Uani 1 1 d D U . . .
C30 C 0.5264(12) 0.2488(3) 0.7197(4) 0.070(2) Uiso 0.650(7) 1 d D . P B 1
H30A H 0.534956 0.264925 0.728722 0.104 Uiso 0.650(7) 1 calc R U P B 1
H30B H 0.517917 0.238378 0.740822 0.104 Uiso 0.650(7) 1 calc R U P B 1
H30C H 0.603169 0.244546 0.707795 0.104 Uiso 0.650(7) 1 calc R U P B 1
C31 C 0.2932(12) 0.2514(2) 0.7139(4) 0.070(2) Uiso 0.650(7) 1 d D . P B 1
H31A H 0.299987 0.267287 0.724006 0.104 Uiso 0.650(7) 1 calc R U P B 1
H31B H 0.211288 0.249684 0.697811 0.104 Uiso 0.650(7) 1 calc R U P B 1
H31C H 0.296329 0.240253 0.734685 0.104 Uiso 0.650(7) 1 calc R U P B 1
C32 C 0.3903(14) 0.2231(2) 0.6768(4) 0.070(2) Uiso 0.650(7) 1 d D . P B 1
H32A H 0.394441 0.212190 0.697993 0.104 Uiso 0.650(7) 1 calc R U P B 1
H32B H 0.306521 0.221557 0.661592 0.104 Uiso 0.650(7) 1 calc R U P B 1
H32C H 0.459493 0.219439 0.661401 0.104 Uiso 0.650(7) 1 calc R U P B 1
C33 C 0.5995(6) 0.31715(10) 0.63240(16) 0.0281(13) Uani 1 1 d . U . . .
H33A H 0.596343 0.325297 0.607991 0.034 Uiso 1 1 calc R U . . .
H33B H 0.682438 0.308636 0.636490 0.034 Uiso 1 1 calc R U . . .
C34 C 0.5141(5) 0.35501(9) 0.65846(15) 0.0222(12) Uani 1 1 d . U . . .
C35 C 0.5099(6) 0.37047(10) 0.68920(16) 0.0271(13) Uani 1 1 d . U . . .
C36 C 0.5849(6) 0.36636(11) 0.72202(17) 0.0339(14) Uani 1 1 d . U . . .
H36 H 0.580169 0.376961 0.742146 0.041 Uiso 1 1 calc R U . . .
C37 C 0.6682(7) 0.34748(12) 0.72775(18) 0.0385(15) Uani 1 1 d . U . . .
C38 C 0.6705(6) 0.33238(11) 0.69746(16) 0.0316(14) Uani 1 1 d . U . . .
H38 H 0.726902 0.319341 0.700376 0.038 Uiso 1 1 calc R U . . .
C39 C 0.5956(5) 0.33524(10) 0.66344(16) 0.0254(12) Uani 1 1 d . U . . .
C40 C 0.7434(8) 0.34309(14) 0.7657(2) 0.061(2) Uani 1 1 d D U . . .
C41 C 0.8225(14) 0.3648(2) 0.7781(4) 0.0608(19) Uiso 0.564(9) 1 d D . P C 1
H41A H 0.768396 0.378673 0.773598 0.091 Uiso 0.564(9) 1 calc R U P C 1
H41B H 0.853106 0.363626 0.804906 0.091 Uiso 0.564(9) 1 calc R U P C 1
H41C H 0.896722 0.365911 0.763726 0.091 Uiso 0.564(9) 1 calc R U P C 1
C42 C 0.6438(13) 0.3396(3) 0.7952(4) 0.0608(19) Uiso 0.564(9) 1 d D . P C 1
H42A H 0.591486 0.353729 0.796317 0.091 Uiso 0.564(9) 1 calc R U P C 1
H42B H 0.587343 0.326374 0.787711 0.091 Uiso 0.564(9) 1 calc R U P C 1
H42C H 0.690603 0.336572 0.820035 0.091 Uiso 0.564(9) 1 calc R U P C 1
C43 C 0.8066(14) 0.3198(2) 0.7700(4) 0.0608(19) Uiso 0.564(9) 1 d D . P C 1
H43A H 0.852854 0.318454 0.795310 0.091 Uiso 0.564(9) 1 calc R U P C 1
H43B H 0.740788 0.307608 0.766251 0.091 Uiso 0.564(9) 1 calc R U P C 1
H43C H 0.867711 0.318131 0.751412 0.091 Uiso 0.564(9) 1 calc R U P C 1
C44 C 0.4154(6) 0.39112(10) 0.68374(16) 0.0263(13) Uani 1 1 d . U . . .
H44A H 0.334054 0.385556 0.669610 0.032 Uiso 1 1 calc R U . . .
H44B H 0.394996 0.396256 0.708736 0.032 Uiso 1 1 calc R U . . .
C45 C 0.3998(5) 0.42032(9) 0.63014(15) 0.0193(11) Uani 1 1 d . U . . .
C46 C 0.4475(5) 0.44079(10) 0.61375(16) 0.0241(12) Uani 1 1 d . U . . .
C47 C 0.5520(5) 0.45241(10) 0.63328(18) 0.0282(13) Uani 1 1 d . U . . .
H47 H 0.579870 0.466555 0.623085 0.034 Uiso 1 1 calc R U . . .
C48 C 0.6183(5) 0.44440(10) 0.66710(18) 0.0281(13) Uani 1 1 d . U . . .
C49 C 0.5719(5) 0.42412(10) 0.68128(17) 0.0266(13) Uani 1 1 d . U . . .
H49 H 0.614740 0.417962 0.703935 0.032 Uiso 1 1 calc R U . . .
C50 C 0.4625(5) 0.41204(10) 0.66341(15) 0.0220(12) Uani 1 1 d . U . . .
C51 C 0.7276(6) 0.45900(12) 0.6889(2) 0.0404(16) Uani 1 1 d . U . . .
C52 C 0.8084(7) 0.47164(15) 0.6626(2) 0.068(2) Uani 1 1 d . U . . .
H52A H 0.849498 0.460221 0.647460 0.102 Uiso 1 1 calc R U . . .
H52B H 0.752809 0.481933 0.646004 0.102 Uiso 1 1 calc R U . . .
H52C H 0.875070 0.480898 0.677294 0.102 Uiso 1 1 calc R U . . .
C53 C 0.6656(6) 0.47729(12) 0.7118(2) 0.0427(17) Uani 1 1 d . U . . .
H53A H 0.612833 0.469586 0.729072 0.064 Uiso 1 1 calc R U . . .
H53B H 0.733234 0.486517 0.726206 0.064 Uiso 1 1 calc R U . . .
H53C H 0.610973 0.487552 0.694916 0.064 Uiso 1 1 calc R U . . .
C54 C 0.8152(7) 0.44358(14) 0.7160(3) 0.077(3) Uani 1 1 d . U . . .
H54A H 0.762907 0.435455 0.732912 0.116 Uiso 1 1 calc R U . . .
H54B H 0.859025 0.432132 0.701597 0.116 Uiso 1 1 calc R U . . .
H54C H 0.879672 0.453303 0.730675 0.116 Uiso 1 1 calc R U . . .
C55 C 0.3885(5) 0.45160(10) 0.57729(17) 0.0264(13) Uani 1 1 d . U . . .
H55A H 0.370988 0.468262 0.581656 0.032 Uiso 1 1 calc R U . . .
H55B H 0.304834 0.443905 0.569343 0.032 Uiso 1 1 calc R U . . .
C56 C 0.4692(5) 0.42982(10) 0.52300(16) 0.0239(12) Uani 1 1 d . U . . .
C57 C 0.5518(5) 0.42878(11) 0.49410(15) 0.0266(13) Uani 1 1 d . U . . .
C58 C 0.6413(5) 0.44637(12) 0.49114(17) 0.0330(14) Uani 1 1 d . U . . .
H58 H 0.698288 0.445154 0.472388 0.040 Uiso 1 1 calc R U . . .
C59 C 0.6506(6) 0.46563(13) 0.5145(2) 0.0441(17) Uani 1 1 d . U . . .
C60 C 0.5621(6) 0.46742(12) 0.54138(18) 0.0351(15) Uani 1 1 d . U . . .
H60 H 0.562664 0.480930 0.556681 0.042 Uiso 1 1 calc R U . . .
C61 C 0.4738(5) 0.44962(10) 0.54580(16) 0.0256(12) Uani 1 1 d . U . . .
C62 C 0.7595(7) 0.48379(16) 0.5127(2) 0.062(2) Uani 1 1 d . U . . .
C63 C 0.7506(14) 0.5032(2) 0.5385(3) 0.171(5) Uani 1 1 d . U . . .
H63A H 0.755570 0.497275 0.564265 0.256 Uiso 1 1 calc R U . . .
H63B H 0.821968 0.514038 0.536435 0.256 Uiso 1 1 calc R U . . .
H63C H 0.668243 0.511288 0.532185 0.256 Uiso 1 1 calc R U . . .
C64 C 0.8915(7) 0.4699(2) 0.5202(3) 0.113(4) Uani 1 1 d . U . . .
H64A H 0.891929 0.457170 0.502093 0.169 Uiso 1 1 calc R U . . .
H64B H 0.963559 0.480513 0.517377 0.169 Uiso 1 1 calc R U . . .
H64C H 0.900567 0.463597 0.545709 0.169 Uiso 1 1 calc R U . . .
C65 C 0.7511(7) 0.49424(15) 0.4732(2) 0.058(2) Uani 1 1 d . U . . .
H65A H 0.756704 0.481736 0.454822 0.087 Uiso 1 1 calc R U . . .
H65B H 0.668728 0.502449 0.467569 0.087 Uiso 1 1 calc R U . . .
H65C H 0.822453 0.505199 0.471819 0.087 Uiso 1 1 calc R U . . .
C66 C 0.5445(5) 0.40835(11) 0.46697(16) 0.0279(13) Uani 1 1 d . U . . .
H66A H 0.621236 0.408776 0.453099 0.034 Uiso 1 1 calc R U . . .
H66B H 0.548394 0.393715 0.481639 0.034 Uiso 1 1 calc R U . . .
C67 C 0.3285(5) 0.39046(10) 0.43932(16) 0.0250(12) Uani 1 1 d . U . . .
C68 C 0.2217(5) 0.39076(11) 0.41086(16) 0.0265(13) Uani 1 1 d . U . . .
C69 C 0.2150(5) 0.40844(11) 0.38448(16) 0.0280(13) Uani 1 1 d . U . . .
H69 H 0.142556 0.408603 0.365848 0.034 Uiso 1 1 calc R U . . .
C70 C 0.3058(6) 0.42588(11) 0.38319(16) 0.0311(14) Uani 1 1 d . U . . .
C71 C 0.4119(6) 0.42515(11) 0.41127(17) 0.0307(14) Uani 1 1 d . U . . .
H71 H 0.476865 0.436772 0.411481 0.037 Uiso 1 1 calc R U . . .
C72 C 0.4244(5) 0.40785(10) 0.43882(15) 0.0237(12) Uani 1 1 d . U . . .
C73 C 0.2885(7) 0.44521(12) 0.35342(18) 0.0413(16) Uani 1 1 d . U . . .
C74 C 0.2837(8) 0.43433(13) 0.31496(18) 0.0512(19) Uani 1 1 d . U . . .
H74A H 0.272681 0.446564 0.295809 0.077 Uiso 1 1 calc R U . . .
H74B H 0.364374 0.425920 0.312909 0.077 Uiso 1 1 calc R U . . .
H74C H 0.210920 0.423460 0.311203 0.077 Uiso 1 1 calc R U . . .
C75 C 0.4020(8) 0.46299(14) 0.3582(2) 0.062(2) Uani 1 1 d . U . . .
H75A H 0.406298 0.470202 0.383107 0.093 Uiso 1 1 calc R U . . .
H75B H 0.483298 0.454903 0.355738 0.093 Uiso 1 1 calc R U . . .
H75C H 0.387673 0.475064 0.338899 0.093 Uiso 1 1 calc R U . . .
C76 C 0.1618(7) 0.45848(13) 0.3568(2) 0.0531(19) Uani 1 1 d . U . . .
H76A H 0.165295 0.465514 0.381789 0.080 Uiso 1 1 calc R U . . .
H76B H 0.150706 0.470735 0.337693 0.080 Uiso 1 1 calc R U . . .
H76C H 0.088913 0.447633 0.353085 0.080 Uiso 1 1 calc R U . . .
C77 C 0.1107(5) 0.37369(11) 0.41017(17) 0.0296(13) Uani 1 1 d . U . . .
H77A H 0.028417 0.382452 0.407003 0.036 Uiso 1 1 calc R U . . .
H77B H 0.116351 0.365547 0.434624 0.036 Uiso 1 1 calc R U . . .
C78 C 0.1889(5) 0.33602(11) 0.38197(16) 0.0283(13) Uani 1 1 d . U . . .
C79 C 0.1872(6) 0.32004(11) 0.35174(16) 0.0313(13) Uani 1 1 d . U . . .
C80 C 0.1028(7) 0.32416(13) 0.31931(18) 0.0486(18) Uani 1 1 d . U . . .
H80 H 0.102829 0.313661 0.298854 0.058 Uiso 1 1 calc R U . . .
C81 C 0.0178(9) 0.34321(14) 0.3157(2) 0.068(2) Uani 1 1 d . U . . .
C82 C 0.0246(7) 0.35882(13) 0.3454(2) 0.0489(18) Uani 1 1 d . U . . .
H82 H -0.029143 0.372227 0.343291 0.059 Uiso 1 1 calc R U . . .
C83 C 0.1088(6) 0.35539(11) 0.37859(17) 0.0312(13) Uani 1 1 d . U . . .
C84 C -0.0890(12) 0.34644(19) 0.2827(3) 0.105(3) Uani 1 1 d . U . . .
C85 C -0.1166(11) 0.32705(19) 0.2595(3) 0.107(4) Uani 1 1 d . U . . .
H85A H -0.109697 0.312834 0.274659 0.161 Uiso 1 1 calc R U . . .
H85B H -0.204397 0.328418 0.246605 0.161 Uiso 1 1 calc R U . . .
H85C H -0.054890 0.326347 0.240825 0.161 Uiso 1 1 calc R U . . .
C86 C -0.0913(13) 0.37041(18) 0.2682(3) 0.117(4) Uani 1 1 d . U . . .
H86A H -0.069350 0.381286 0.288972 0.176 Uiso 1 1 calc R U . . .
H86B H -0.028295 0.371919 0.250037 0.176 Uiso 1 1 calc R U . . .
H86C H -0.177803 0.373990 0.255817 0.176 Uiso 1 1 calc R U . . .
C87 C -0.2398(16) 0.3449(4) 0.3011(5) 0.211(8) Uani 1 1 d . U . . .
H87A H -0.245240 0.357450 0.319373 0.317 Uiso 1 1 calc R U . . .
H87B H -0.309982 0.346551 0.280668 0.317 Uiso 1 1 calc R U . . .
H87C H -0.247348 0.329818 0.313501 0.317 Uiso 1 1 calc R U . . .
C88 C 0.2787(6) 0.29985(12) 0.35476(16) 0.0344(14) Uani 1 1 d . U . . .
H88A H 0.362670 0.305173 0.367643 0.041 Uiso 1 1 calc R U . . .
H88B H 0.293261 0.294953 0.329120 0.041 Uiso 1 1 calc R U . . .
C101 C 0.6574(6) 0.47349(11) 0.13274(16) 0.0309(13) Uani 1 1 d . U . . .
C102 C 0.6576(6) 0.45422(11) 0.15686(17) 0.0308(13) Uani 1 1 d . U . . .
C103 C 0.7492(7) 0.45336(12) 0.18822(19) 0.0413(16) Uani 1 1 d . U . . .
H103 H 0.746197 0.440623 0.205010 0.050 Uiso 1 1 calc R U . . .
C104 C 0.8446(7) 0.46998(13) 0.1964(2) 0.0470(17) Uani 1 1 d . U . . .
C105 C 0.8403(7) 0.48938(12) 0.17219(18) 0.0439(17) Uani 1 1 d . U . . .
H105 H 0.901996 0.501430 0.177662 0.053 Uiso 1 1 calc R U . . .
C106 C 0.7510(6) 0.49172(10) 0.14101(17) 0.0292(13) Uani 1 1 d . U . . .
C107 C 0.9475(9) 0.46889(17) 0.2307(2) 0.071(2) Uani 1 1 d . U . . .
C108 C 1.0774(10) 0.4704(3) 0.2176(4) 0.139(5) Uani 1 1 d . U . . .
H10D H 1.089507 0.457327 0.200861 0.209 Uiso 1 1 calc R U . . .
H10E H 1.084670 0.485107 0.204026 0.209 Uiso 1 1 calc R U . . .
H10F H 1.143786 0.469905 0.239255 0.209 Uiso 1 1 calc R U . . .
C109 C 0.9418(11) 0.4462(2) 0.2527(3) 0.120(4) Uani 1 1 d . U . . .
H10G H 0.942521 0.432920 0.235497 0.180 Uiso 1 1 calc R U . . .
H10H H 1.016838 0.445207 0.271772 0.180 Uiso 1 1 calc R U . . .
H10I H 0.862479 0.445811 0.264926 0.180 Uiso 1 1 calc R U . . .
C110 C 0.9468(12) 0.4891(2) 0.2544(3) 0.114(4) Uani 1 1 d . U . . .
H11C H 0.864201 0.489977 0.264945 0.171 Uiso 1 1 calc R U . . .
H11D H 1.017384 0.487938 0.274875 0.171 Uiso 1 1 calc R U . . .
H11E H 0.958268 0.503140 0.239645 0.171 Uiso 1 1 calc R U . . .
C111 C 0.5556(6) 0.43554(11) 0.14944(17) 0.0310(14) Uani 1 1 d . U . . .
H11F H 0.473308 0.442958 0.139249 0.037 Uiso 1 1 calc R U . . .
H11G H 0.541992 0.428060 0.173527 0.037 Uiso 1 1 calc R U . . .
C112 C 0.5178(6) 0.41328(10) 0.08655(16) 0.0262(12) Uani 1 1 d . U . . .
C113 C 0.5570(6) 0.39476(11) 0.06379(17) 0.0302(13) Uani 1 1 d . U . . .
C114 C 0.6615(6) 0.38109(11) 0.07638(17) 0.0302(13) Uani 1 1 d . U . . .
H114 H 0.685383 0.369093 0.060299 0.036 Uiso 1 1 calc R U . . .
C115 C 0.7342(6) 0.38367(11) 0.11096(17) 0.0313(13) Uani 1 1 d . U . . .
C116 C 0.6930(6) 0.40189(11) 0.13274(18) 0.0346(14) Uani 1 1 d . U . . .
H116 H 0.738868 0.404428 0.156839 0.041 Uiso 1 1 calc R U . . .
C117 C 0.5905(6) 0.41635(10) 0.12148(16) 0.0283(13) Uani 1 1 d . U . . .
C118 C 0.8451(6) 0.36732(11) 0.1248(2) 0.0411(16) Uani 1 1 d . U . . .
C119 C 0.7920(7) 0.34851(14) 0.1485(3) 0.070(3) Uani 1 1 d . U . . .
H11H H 0.724164 0.339845 0.133201 0.106 Uiso 1 1 calc R U . . .
H11I H 0.861653 0.337835 0.157872 0.106 Uiso 1 1 calc R U . . .
H11J H 0.755814 0.355707 0.169773 0.106 Uiso 1 1 calc R U . . .
C120 C 0.9077(8) 0.35676(16) 0.0923(3) 0.074(3) Uani 1 1 d . U . . .
H12A H 0.941112 0.369248 0.077534 0.111 Uiso 1 1 calc R U . . .
H12B H 0.978865 0.346544 0.102256 0.111 Uiso 1 1 calc R U . . .
H12C H 0.843384 0.347700 0.076384 0.111 Uiso 1 1 calc R U . . .
C122 C 0.4839(6) 0.38852(11) 0.02526(16) 0.0338(14) Uani 1 1 d . U . . .
H12D H 0.456955 0.371995 0.025680 0.041 Uiso 1 1 calc R U . . .
H12E H 0.404765 0.398132 0.021170 0.041 Uiso 1 1 calc R U . . .
C123 C 0.5756(6) 0.41410(11) -0.02255(17) 0.0327(14) Uani 1 1 d . U . . .
C124 C 0.6472(6) 0.41716(11) -0.05320(17) 0.0344(14) Uani 1 1 d . U . . .
C125 C 0.6966(6) 0.39721(12) -0.06938(18) 0.0380(15) Uani 1 1 d . U . . .
H125 H 0.743014 0.399079 -0.090473 0.046 Uiso 1 1 calc R U . . .
C126 C 0.6801(7) 0.37491(11) -0.05572(18) 0.0388(15) Uani 1 1 d . U . . .
C127 C 0.6119(6) 0.37270(11) -0.02462(17) 0.0354(15) Uani 1 1 d . U . . .
H127 H 0.598944 0.357630 -0.014801 0.042 Uiso 1 1 calc R U . . .
C128 C 0.5622(6) 0.39213(10) -0.00748(16) 0.0287(13) Uani 1 1 d . U . . .
C129 C 0.7281(8) 0.35270(12) -0.0744(2) 0.0542(19) Uani 1 1 d . U . . .
C130 C 0.6153(11) 0.3401(2) -0.0936(4) 0.152(5) Uani 1 1 d . U . . .
H13A H 0.569151 0.350282 -0.112564 0.228 Uiso 1 1 calc R U . . .
H13B H 0.644889 0.326135 -0.105768 0.228 Uiso 1 1 calc R U . . .
H13C H 0.557317 0.335598 -0.075201 0.228 Uiso 1 1 calc R U . . .
C132 C 0.8248(9) 0.35819(14) -0.1026(2) 0.069(2) Uani 1 1 d . U . . .
H13D H 0.899214 0.366507 -0.089707 0.103 Uiso 1 1 calc R U . . .
H13E H 0.853966 0.343623 -0.113070 0.103 Uiso 1 1 calc R U . . .
H13F H 0.782793 0.367928 -0.122817 0.103 Uiso 1 1 calc R U . . .
C131 C 0.8032(13) 0.33746(19) -0.0445(3) 0.125(4) Uani 1 1 d . U . . .
H13G H 0.877015 0.346216 -0.032274 0.188 Uiso 1 1 calc R U . . .
H13H H 0.746512 0.332933 -0.025740 0.188 Uiso 1 1 calc R U . . .
H13I H 0.834084 0.323471 -0.056307 0.188 Uiso 1 1 calc R U . . .
C133 C 0.6609(7) 0.44064(11) -0.07090(19) 0.0407(16) Uani 1 1 d . U . . .
H13J H 0.740391 0.440682 -0.083585 0.049 Uiso 1 1 calc R U . . .
H13K H 0.671527 0.452561 -0.050845 0.049 Uiso 1 1 calc R U . . .
C134 C 0.4552(7) 0.46464(10) -0.09287(16) 0.0330(14) Uani 1 1 d . U . . .
C135 C 0.3563(7) 0.46930(10) -0.12014(16) 0.0324(14) Uani 1 1 d . U . . .
C136 C 0.3496(8) 0.45744(11) -0.15413(18) 0.0455(18) Uani 1 1 d . U . . .
H136 H 0.281106 0.461113 -0.173022 0.055 Uiso 1 1 calc R U . . .
C137 C 0.4373(10) 0.44063(13) -0.1617(2) 0.063(2) Uani 1 1 d . U . . .
C138 C 0.5351(9) 0.43587(12) -0.13286(19) 0.054(2) Uani 1 1 d . U . . .
H138 H 0.595981 0.424040 -0.136671 0.065 Uiso 1 1 calc R U . . .
C139 C 0.5474(7) 0.44747(11) -0.09920(18) 0.0379(15) Uani 1 1 d . U . . .
C140 C 0.4334(12) 0.42763(15) -0.1985(2) 0.079(3) Uani 1 1 d . U . . .
C141 C 0.3592(13) 0.44014(17) -0.2304(2) 0.104(4) Uani 1 1 d . U . . .
H14A H 0.390049 0.456230 -0.231174 0.157 Uiso 1 1 calc R U . . .
H14B H 0.371425 0.432281 -0.253966 0.157 Uiso 1 1 calc R U . . .
H14C H 0.267236 0.440128 -0.226986 0.157 Uiso 1 1 calc R U . . .
C142 C 0.3973(12) 0.40265(14) -0.1935(2) 0.085(3) Uani 1 1 d . U . . .
H14D H 0.451448 0.396075 -0.171918 0.128 Uiso 1 1 calc R U . . .
H14E H 0.306342 0.401688 -0.189161 0.128 Uiso 1 1 calc R U . . .
H14F H 0.410531 0.393840 -0.216141 0.128 Uiso 1 1 calc R U . . .
C144 C 0.2485(6) 0.48727(11) -0.11596(18) 0.0348(15) Uani 1 1 d . U . . .
H14G H 0.163949 0.479371 -0.121223 0.042 Uiso 1 1 calc R U . . .
H14H H 0.256535 0.492619 -0.089561 0.042 Uiso 1 1 calc R U . . .
C151 C 0.2504(7) 0.46931(12) 0.6717(2) 0.0440(16) Uani 1 1 d . U . . .
H15A H 0.330559 0.460188 0.677859 0.053 Uiso 1 1 calc R U . . .
H15B H 0.203623 0.470112 0.694140 0.053 Uiso 1 1 calc R U . . .
C152 C 0.2807(7) 0.49366(14) 0.6582(2) 0.0543(19) Uani 1 1 d . U . . .
H15C H 0.354663 0.493485 0.643130 0.065 Uiso 1 1 calc R U . . .
H15D H 0.299233 0.504608 0.679414 0.065 Uiso 1 1 calc R U . . .
C153 C 0.1531(8) 0.49993(15) 0.6338(2) 0.061(2) Uani 1 1 d . U . . .
H15E H 0.088707 0.506280 0.649306 0.073 Uiso 1 1 calc R U . . .
H15F H 0.168049 0.511420 0.614147 0.073 Uiso 1 1 calc R U . . .
C154 C 0.1102(7) 0.47719(14) 0.6169(2) 0.0472(17) Uani 1 1 d . U . . .
H15G H 0.015093 0.475848 0.615320 0.057 Uiso 1 1 calc R U . . .
H15H H 0.135981 0.475861 0.591294 0.057 Uiso 1 1 calc R U . . .
C211 C 0.5691(8) 0.2798(2) 0.3196(3) 0.077(3) Uani 1 1 d . U . . .
C212 C 0.5832(11) 0.2848(3) 0.2798(3) 0.121(5) Uani 1 1 d . U . . .
H21G H 0.675039 0.285315 0.276352 0.181 Uiso 1 1 calc R U . . .
H21H H 0.543229 0.299850 0.272722 0.181 Uiso 1 1 calc R U . . .
H21I H 0.540567 0.272518 0.263932 0.181 Uiso 1 1 calc R U . . .
C221 C 0.5920(8) 0.21459(17) 0.4232(3) 0.066(2) Uani 1 1 d . U . . .
C222 C 0.6170(11) 0.19107(19) 0.4327(3) 0.097(3) Uani 1 1 d . U . . .
H22C H 0.710496 0.188518 0.436788 0.146 Uiso 1 1 calc R U . . .
H22D H 0.579192 0.181066 0.412158 0.146 Uiso 1 1 calc R U . . .
H22E H 0.578756 0.187279 0.455623 0.146 Uiso 1 1 calc R U . . .
C251 C -0.1416(7) 0.41840(13) 0.5975(2) 0.0490(19) Uani 1 1 d . U . . .
C252 C -0.2753(6) 0.41248(16) 0.5858(2) 0.065(3) Uani 1 1 d . U . . .
H25A H -0.279488 0.400601 0.566097 0.097 Uiso 1 1 calc R U . . .
H25B H -0.321984 0.426428 0.576117 0.097 Uiso 1 1 calc R U . . .
H25C H -0.314786 0.406417 0.607336 0.097 Uiso 1 1 calc R U . . .
C261 C -0.0017(7) 0.39753(13) 0.5156(2) 0.051(2) Uani 1 1 d . U . . .
C262 C -0.1286(8) 0.3887(2) 0.4921(3) 0.099(4) Uani 1 1 d . U . . .
H26A H -0.200219 0.399107 0.495988 0.148 Uiso 1 1 calc R U . . .
H26B H -0.148472 0.372891 0.500196 0.148 Uiso 1 1 calc R U . . .
H26C H -0.116396 0.388440 0.465424 0.148 Uiso 1 1 calc R U . . .
C27A C 0.1908(19) 0.3641(3) 0.0589(5) 0.088(3) Uiso 0.598(15) 1 d D U P D 1
C28A C 0.1415(17) 0.3447(3) 0.0310(5) 0.088(3) Uiso 0.598(15) 1 d D U P D 1
H28A H 0.205817 0.341788 0.013718 0.132 Uiso 0.598(15) 1 calc R U P D 1
H28B H 0.060179 0.349657 0.016825 0.132 Uiso 0.598(15) 1 calc R U P D 1
H28C H 0.127152 0.330427 0.044911 0.132 Uiso 0.598(15) 1 calc R U P D 1
C28B C 0.138(3) 0.3559(5) 0.0087(7) 0.088(3) Uiso 0.402(15) 1 d D U P D 2
H28D H 0.170842 0.362791 -0.013299 0.132 Uiso 0.402(15) 1 calc R U P D 2
H28E H 0.043675 0.355511 0.004964 0.132 Uiso 0.402(15) 1 calc R U P D 2
H28F H 0.171394 0.339941 0.012260 0.132 Uiso 0.402(15) 1 calc R U P D 2
C27B C 0.185(3) 0.3709(5) 0.0447(6) 0.088(3) Uiso 0.402(15) 1 d D U P D 2
C281 C -0.0116(11) 0.4340(2) 0.0844(3) 0.096(3) Uani 1 1 d . U . . .
C282 C -0.1453(12) 0.4414(2) 0.0838(4) 0.133(4) Uani 1 1 d . U . . .
H28G H -0.198730 0.433369 0.063556 0.199 Uiso 1 1 calc R U . . .
H28H H -0.151083 0.458287 0.079641 0.199 Uiso 1 1 calc R U . . .
H28I H -0.176216 0.437652 0.107896 0.199 Uiso 1 1 calc R U . . .
O1 O 0.4080(3) 0.28091(7) 0.42593(11) 0.0266(9) Uani 1 1 d . U . . .
O2 O 0.3107(4) 0.27799(7) 0.51130(11) 0.0312(10) Uani 1 1 d . U . . .
O3 O 0.3757(4) 0.31557(6) 0.57384(10) 0.0249(9) Uani 1 1 d . U . . .
O4 O 0.4372(4) 0.35875(7) 0.62706(10) 0.0277(9) Uani 1 1 d . U . . .
O5 O 0.2908(3) 0.40992(6) 0.61277(10) 0.0232(9) Uani 1 1 d . U . . .
O6 O 0.3916(3) 0.41246(7) 0.52819(11) 0.0278(9) Uani 1 1 d . U . . .
O7 O 0.3367(4) 0.37425(7) 0.46668(10) 0.0267(9) Uani 1 1 d . U . . .
O8 O 0.2697(4) 0.33187(8) 0.41338(11) 0.0373(11) Uani 1 1 d . U . . .
O9 O 0.4062(4) 0.32035(7) 0.48331(11) 0.0259(9) Uani 1 1 d . U . . .
O10 O 0.3019(4) 0.36979(7) 0.55613(10) 0.0243(9) Uani 1 1 d . U . . .
O24 O 0.1173(6) 0.36274(12) 0.6192(2) 0.085(2) Uani 1 1 d . U . . .
O12 O 0.1176(7) 0.41253(14) 0.6857(2) 0.103(2) Uani 1 1 d . U . . .
N13 N 0.6125(6) 0.28049(13) 0.5038(2) 0.076(2) Uani 1 1 d D U . . .
O14 O 0.5850(6) 0.32697(13) 0.41618(19) 0.092(2) Uani 1 1 d . U . . .
O15 O 0.1705(4) 0.45902(8) 0.64056(13) 0.0431(11) Uani 1 1 d . U . . .
O16 O 0.4159(4) 0.42646(7) 0.07503(11) 0.0314(10) Uani 1 1 d . U . . .
O17 O 0.5254(4) 0.43227(7) -0.00612(12) 0.0389(11) Uani 1 1 d . U . . .
O18 O 0.4680(4) 0.47663(7) -0.05992(11) 0.0342(10) Uani 1 1 d . U . . .
O19 O 0.5741(4) 0.47475(7) 0.10212(11) 0.0361(11) Uani 1 1 d . U . . .
O20 O 0.4327(4) 0.47152(7) 0.02903(11) 0.0322(10) Uani 1 1 d . U . . .
O21 O 0.2107(7) 0.43578(16) -0.0018(2) 0.113(3) Uani 1 1 d . U . . .
O22 O 0.2751(7) 0.40856(16) 0.1568(3) 0.153(3) Uani 1 1 d . U . . .
O23 O 0.2733(8) 0.47521(17) 0.1007(3) 0.139(3) Uani 1 1 d . U . . .
N1 N 0.5599(6) 0.27506(15) 0.3497(2) 0.074(2) Uani 1 1 d . U . . .
N2 N 0.5722(6) 0.23303(14) 0.4150(2) 0.071(2) Uani 1 1 d . U . . .
N3 N 0.7433(6) 0.27745(16) 0.4257(2) 0.100(3) Uani 1 1 d D U . . .
N5 N -0.0346(6) 0.42145(11) 0.60714(18) 0.0535(17) Uani 1 1 d . U . . .
N6 N 0.0843(6) 0.40500(14) 0.53233(18) 0.065(2) Uani 1 1 d . U . . .
N7 N 0.2294(9) 0.38177(17) 0.0725(3) 0.124(4) Uani 1 1 d D U . . .
N8 N 0.0901(9) 0.42703(18) 0.0844(3) 0.121(4) Uani 1 1 d . U . . .
Br1 Br 0.09576(6) 0.33439(2) 0.50224(2) 0.03691(18) Uani 1 1 d . U . . .
Br2 Br 0.61403(6) 0.35598(2) 0.53904(2) 0.03883(19) Uani 1 1 d . U . . .
Br3 Br 0.75003(7) 0.48490(2) 0.01268(2) 0.0513(2) Uani 1 1 d . U . . .
C121 C 0.9495(8) 0.38015(15) 0.1499(3) 0.075(3) Uani 1 1 d . U . . .
H12F H 0.986092 0.392486 0.135489 0.112 Uiso 1 1 calc R U . . .
H12G H 0.911848 0.387059 0.171157 0.112 Uiso 1 1 calc R U . . .
H12H H 1.017687 0.369186 0.159256 0.112 Uiso 1 1 calc R U . . .
N24 N 0.1658(9) 0.43877(17) 0.4690(3) 0.113(3) Uani 1 1 d . U . . .
C239 C 0.0469(13) 0.4367(2) 0.4496(4) 0.121(5) Uani 1 1 d . U . . .
C143 C 0.5800(12) 0.42512(19) -0.2110(3) 0.100(3) Uani 1 1 d . U . . .
H14I H 0.635422 0.416976 -0.191237 0.149 Uiso 1 1 calc R U . . .
H14J H 0.576492 0.416249 -0.234413 0.149 Uiso 1 1 calc R U . . .
H14K H 0.615426 0.440650 -0.214723 0.149 Uiso 1 1 calc R U . . .
C240 C -0.0513(12) 0.4330(3) 0.4313(3) 0.131(5) Uani 1 1 d . U . . .
H24G H -0.055851 0.442114 0.408115 0.197 Uiso 1 1 calc R U . . .
H24H H -0.122855 0.437326 0.445338 0.197 Uiso 1 1 calc R U . . .
H24I H -0.057265 0.416348 0.425072 0.197 Uiso 1 1 calc R U . . .
C24A C 0.6974(13) 0.2909(3) 0.5237(5) 0.0774(19) Uiso 0.639(10) 1 d D U P E 1
C24B C 0.8318(12) 0.2977(3) 0.5389(4) 0.0774(19) Uiso 0.639(10) 1 d D U P E 1
H24A H 0.877279 0.303757 0.518519 0.116 Uiso 0.639(10) 1 calc R U P E 1
H24B H 0.877636 0.283955 0.549918 0.116 Uiso 0.639(10) 1 calc R U P E 1
H24C H 0.828680 0.309659 0.558173 0.116 Uiso 0.639(10) 1 calc R U P E 1
C24C C 0.7251(15) 0.2851(5) 0.5041(9) 0.0774(19) Uiso 0.361(10) 1 d D U P E 2
C24D C 0.8670(18) 0.2812(5) 0.5040(8) 0.0774(19) Uiso 0.361(10) 1 d D U P E 2
H24D H 0.899962 0.291586 0.485626 0.116 Uiso 0.361(10) 1 calc R U P E 2
H24E H 0.882449 0.264957 0.497203 0.116 Uiso 0.361(10) 1 calc R U P E 2
H24F H 0.911626 0.284412 0.528982 0.116 Uiso 0.361(10) 1 calc R U P E 2
C23A C 0.8493(11) 0.2761(3) 0.4405(4) 0.0774(19) Uiso 0.728(10) 1 d D U P F 1
C23B C 0.9898(11) 0.2798(2) 0.4534(4) 0.0774(19) Uiso 0.728(10) 1 d D U P F 1
H23A H 1.041328 0.274968 0.433561 0.116 Uiso 0.728(10) 1 calc R U P F 1
H23B H 1.014532 0.270541 0.476020 0.116 Uiso 0.728(10) 1 calc R U P F 1
H23C H 1.005476 0.296343 0.459055 0.116 Uiso 0.728(10) 1 calc R U P F 1
C23C C 0.844(2) 0.2882(6) 0.4219(11) 0.0774(19) Uiso 0.272(10) 1 d D U P F 2
C23D C 0.971(2) 0.3002(6) 0.4182(10) 0.0774(19) Uiso 0.272(10) 1 d D U P F 2
H23D H 1.005438 0.294640 0.395507 0.116 Uiso 0.272(10) 1 calc R U P F 2
H23E H 1.032398 0.296678 0.440201 0.116 Uiso 0.272(10) 1 calc R U P F 2
H23F H 0.957297 0.317081 0.416411 0.116 Uiso 0.272(10) 1 calc R U P F 2
C30A C 0.5388(18) 0.2337(4) 0.6886(7) 0.070(2) Uiso 0.350(7) 1 d D . P B 2
H30D H 0.609630 0.244972 0.691546 0.104 Uiso 0.350(7) 1 calc R U P B 2
H30E H 0.551763 0.222033 0.708667 0.104 Uiso 0.350(7) 1 calc R U P B 2
H30F H 0.536965 0.225927 0.664216 0.104 Uiso 0.350(7) 1 calc R U P B 2
C31A C 0.436(3) 0.2573(4) 0.7292(5) 0.070(2) Uiso 0.350(7) 1 d D . P B 2
H31D H 0.500724 0.269552 0.728366 0.104 Uiso 0.350(7) 1 calc R U P B 2
H31E H 0.356918 0.263946 0.737202 0.104 Uiso 0.350(7) 1 calc R U P B 2
H31F H 0.469290 0.245198 0.747021 0.104 Uiso 0.350(7) 1 calc R U P B 2
C32A C 0.312(2) 0.2282(4) 0.6862(8) 0.070(2) Uiso 0.350(7) 1 d D . P B 2
H32D H 0.302235 0.223021 0.660015 0.104 Uiso 0.350(7) 1 calc R U P B 2
H32E H 0.341469 0.215181 0.702597 0.104 Uiso 0.350(7) 1 calc R U P B 2
H32F H 0.229097 0.233930 0.692778 0.104 Uiso 0.350(7) 1 calc R U P B 2
C43A C 0.8686(15) 0.3297(3) 0.7598(6) 0.0608(19) Uiso 0.436(9) 1 d D . P C 2
H43D H 0.923441 0.339574 0.745949 0.091 Uiso 0.436(9) 1 calc R U P C 2
H43E H 0.915076 0.325646 0.784230 0.091 Uiso 0.436(9) 1 calc R U P C 2
H43F H 0.846295 0.315460 0.745478 0.091 Uiso 0.436(9) 1 calc R U P C 2
C42A C 0.6783(18) 0.3252(3) 0.7866(5) 0.0608(19) Uiso 0.436(9) 1 d D . P C 2
H42D H 0.728164 0.322592 0.811079 0.091 Uiso 0.436(9) 1 calc R U P C 2
H42E H 0.591386 0.330596 0.790207 0.091 Uiso 0.436(9) 1 calc R U P C 2
H42F H 0.672279 0.310645 0.772292 0.091 Uiso 0.436(9) 1 calc R U P C 2
C41A C 0.770(2) 0.3661(3) 0.7871(5) 0.0608(19) Uiso 0.436(9) 1 d D . P C 2
H41D H 0.813294 0.376984 0.771582 0.091 Uiso 0.436(9) 1 calc R U P C 2
H41E H 0.688582 0.372866 0.792923 0.091 Uiso 0.436(9) 1 calc R U P C 2
H41F H 0.826115 0.363109 0.810514 0.091 Uiso 0.436(9) 1 calc R U P C 2

loop_
_atom_site_aniso_label
_atom_site_aniso_U_11
_atom_site_aniso_U_22
_atom_site_aniso_U_33
_atom_site_aniso_U_23
_atom_site_aniso_U_13
_atom_site_aniso_U_12
Li1 0.033(4) 0.076(6) 0.071(6) -0.005(6) 0.026(5) 0.007(5)
Li2 0.022(4) 0.019(4) 0.031(4) -0.004(4) -0.004(3) -0.008(4)
Li3 0.025(4) 0.029(4) 0.032(5) -0.003(4) -0.008(4) -0.001(3)
Li4 0.028(4) 0.048(5) 0.045(6) -0.005(5) 0.002(4) -0.003(4)
Li6 0.018(4) 0.019(4) 0.016(4) 0.011(3) -0.003(3) -0.004(3)
Li7 0.046(5) 0.026(5) 0.024(5) -0.007(4) -0.007(4) 0.018(4)
Li9 0.043(5) 0.061(8) 0.133(9) 0.007(7) 0.040(6) 0.004(5)
Co1 0.0631(7) 0.0555(7) 0.0440(6) 0.0035(5) 0.0006(5) 0.0028(5)
Co3 0.0612(7) 0.0480(7) 0.0455(6) 0.0027(5) -0.0010(5) 0.0013(5)
Co6 0.0820(8) 0.0606(8) 0.0556(7) 0.0011(6) 0.0055(6) 0.0129(6)
C1 0.024(3) 0.029(3) 0.022(3) -0.015(2) 0.006(2) 0.002(2)
C2 0.031(3) 0.030(3) 0.017(3) -0.008(2) 0.002(2) 0.000(2)
C3 0.037(3) 0.030(3) 0.027(3) -0.013(3) 0.007(2) -0.005(3)
C4 0.031(3) 0.035(3) 0.024(3) -0.023(3) 0.001(2) -0.001(2)
C5 0.037(3) 0.038(3) 0.021(3) -0.011(3) -0.006(2) 0.001(3)
C6 0.036(3) 0.033(3) 0.015(3) -0.011(2) 0.003(2) -0.004(2)
C7 0.032(3) 0.053(4) 0.039(4) -0.029(3) -0.003(3) -0.005(3)
C8 0.058(4) 0.050(4) 0.044(4) -0.035(4) -0.006(3) 0.001(4)
C9 0.036(4) 0.070(5) 0.105(7) -0.041(5) -0.028(4) 0.003(4)
C10 0.045(4) 0.086(6) 0.055(5) -0.032(4) 0.004(3) -0.034(4)
C11 0.037(3) 0.027(3) 0.030(3) -0.008(3) 0.002(2) 0.002(3)
C12 0.031(3) 0.021(3) 0.027(3) -0.002(2) 0.001(2) 0.000(2)
C13 0.025(3) 0.026(3) 0.027(3) -0.004(2) -0.004(2) 0.000(2)
C14 0.037(3) 0.035(3) 0.040(4) -0.003(3) 0.008(3) -0.006(3)
C15 0.047(4) 0.036(4) 0.051(4) -0.007(3) 0.011(3) -0.014(3)
C16 0.042(3) 0.030(3) 0.034(4) -0.010(3) 0.004(3) -0.005(3)
C17 0.030(3) 0.020(3) 0.021(3) -0.004(2) -0.005(2) 0.001(2)
C18 0.090(6) 0.074(6) 0.096(7) -0.053(5) 0.056(5) -0.055(5)
C22 0.029(3) 0.020(3) 0.032(3) 0.003(2) 0.009(2) 0.003(2)
C23 0.038(3) 0.017(3) 0.016(3) 0.001(2) 0.002(2) 0.006(2)
C24 0.041(3) 0.019(3) 0.020(3) 0.003(2) 0.001(2) 0.007(2)
C25 0.041(3) 0.026(3) 0.021(3) 0.004(2) -0.001(2) 0.006(2)
C26 0.057(4) 0.023(3) 0.023(3) 0.005(3) 0.003(3) -0.001(3)
C27 0.051(3) 0.021(3) 0.023(3) 0.000(2) 0.005(2) -0.003(3)
C28 0.034(3) 0.016(3) 0.017(3) -0.002(2) 0.005(2) 0.008(2)
C29 0.088(6) 0.033(4) 0.033(4) 0.018(3) -0.003(4) 0.001(4)
C33 0.032(3) 0.024(3) 0.026(3) 0.011(2) -0.005(2) 0.008(2)
C34 0.028(3) 0.019(3) 0.018(3) 0.009(2) -0.005(2) -0.003(2)
C35 0.042(3) 0.019(3) 0.020(3) 0.002(2) 0.000(2) -0.013(2)
C36 0.057(4) 0.022(3) 0.021(3) 0.004(3) -0.004(3) -0.013(3)
C37 0.054(4) 0.033(3) 0.024(3) 0.007(3) -0.015(3) -0.011(3)
C38 0.038(3) 0.026(3) 0.027(3) 0.016(2) -0.013(2) 0.001(3)
C39 0.026(3) 0.024(3) 0.025(3) 0.005(2) -0.005(2) -0.004(2)
C40 0.089(6) 0.046(5) 0.038(4) 0.010(4) -0.038(4) -0.012(4)
C44 0.042(3) 0.018(3) 0.019(3) -0.003(2) 0.004(2) -0.004(2)
C45 0.022(2) 0.015(3) 0.022(3) -0.004(2) 0.003(2) -0.003(2)
C46 0.024(3) 0.019(3) 0.030(3) -0.008(2) 0.009(2) -0.003(2)
C47 0.021(3) 0.022(3) 0.044(3) -0.002(3) 0.012(2) -0.006(2)
C48 0.024(3) 0.021(3) 0.041(3) -0.014(2) 0.010(2) 0.000(2)
C49 0.032(3) 0.019(3) 0.028(3) -0.012(2) 0.000(2) 0.002(2)
C50 0.023(3) 0.021(3) 0.023(3) -0.004(2) 0.005(2) 0.002(2)
C51 0.029(3) 0.034(4) 0.060(4) -0.020(3) 0.010(3) -0.008(3)
C52 0.052(4) 0.075(6) 0.083(6) -0.031(4) 0.030(4) -0.042(4)
C53 0.043(4) 0.039(4) 0.045(4) -0.022(3) 0.002(3) -0.009(3)
C54 0.042(4) 0.049(5) 0.128(8) -0.009(5) -0.044(5) -0.011(4)
C55 0.024(3) 0.018(3) 0.039(3) 0.003(2) 0.008(2) 0.001(2)
C56 0.019(2) 0.026(3) 0.027(3) 0.013(2) 0.002(2) 0.006(2)
C57 0.016(2) 0.046(3) 0.017(3) 0.012(2) -0.002(2) -0.001(2)
C58 0.015(3) 0.059(4) 0.024(3) 0.005(3) -0.004(2) -0.009(3)
C59 0.033(3) 0.061(4) 0.038(4) 0.007(3) 0.006(3) -0.022(3)
C60 0.038(3) 0.036(4) 0.032(4) 0.009(3) 0.009(3) -0.014(3)
C61 0.024(3) 0.026(3) 0.027(3) 0.009(2) 0.005(2) -0.003(2)
C62 0.053(4) 0.099(6) 0.034(4) 0.006(4) 0.003(3) -0.056(4)
C63 0.230(12) 0.180(9) 0.123(9) -0.088(7) 0.111(8) -0.178(8)
C64 0.035(4) 0.181(10) 0.114(8) 0.077(7) -0.026(5) -0.059(5)
C65 0.050(4) 0.066(5) 0.057(4) 0.023(4) 0.005(4) -0.025(4)
C66 0.024(3) 0.039(3) 0.021(3) 0.008(2) 0.007(2) 0.001(3)
C67 0.025(3) 0.031(3) 0.019(3) 0.008(2) 0.001(2) 0.001(2)
C68 0.024(3) 0.035(3) 0.019(3) 0.007(2) -0.006(2) -0.001(2)
C69 0.025(3) 0.035(3) 0.022(3) 0.002(2) -0.006(2) 0.003(2)
C70 0.034(3) 0.035(3) 0.022(3) 0.015(3) -0.005(2) -0.001(2)
C71 0.029(3) 0.034(3) 0.029(3) 0.010(3) 0.002(2) -0.002(3)
C72 0.022(3) 0.031(3) 0.017(3) 0.009(2) 0.001(2) 0.003(2)
C73 0.051(4) 0.041(4) 0.029(3) 0.024(3) -0.008(3) 0.000(3)
C74 0.067(5) 0.057(5) 0.026(3) 0.024(3) -0.007(3) -0.002(4)
C75 0.072(5) 0.054(5) 0.055(5) 0.039(4) -0.011(4) -0.022(4)
C76 0.057(4) 0.041(4) 0.057(5) 0.019(4) -0.009(4) 0.005(3)
C77 0.023(3) 0.037(3) 0.027(3) 0.016(3) -0.006(2) 0.004(2)
C78 0.032(3) 0.034(3) 0.018(3) 0.008(2) -0.002(2) -0.008(2)
C79 0.045(3) 0.033(3) 0.015(3) 0.006(2) 0.002(2) -0.008(3)
C80 0.080(5) 0.041(4) 0.020(3) 0.001(3) -0.016(3) -0.016(3)
C81 0.110(6) 0.044(4) 0.039(4) 0.007(3) -0.040(4) -0.006(4)
C82 0.059(4) 0.038(4) 0.043(4) 0.014(3) -0.024(3) -0.006(3)
C83 0.029(3) 0.035(3) 0.028(3) 0.006(3) -0.005(2) -0.006(2)
C84 0.145(8) 0.074(6) 0.077(6) 0.002(5) -0.071(5) 0.016(6)
C85 0.112(8) 0.099(7) 0.091(7) 0.001(6) -0.075(6) -0.013(6)
C86 0.196(11) 0.077(6) 0.060(6) 0.015(5) -0.067(7) 0.030(7)
C87 0.142(9) 0.36(3) 0.118(12) -0.033(13) -0.032(8) -0.045(13)
C88 0.042(3) 0.052(4) 0.010(3) -0.006(3) 0.002(2) -0.008(3)
C101 0.044(3) 0.027(3) 0.021(3) -0.009(2) 0.000(2) 0.012(2)
C102 0.040(3) 0.025(3) 0.026(3) -0.002(2) -0.005(2) 0.006(2)
C103 0.056(4) 0.030(4) 0.035(4) -0.001(3) -0.006(3) 0.007(3)
C104 0.051(4) 0.046(4) 0.040(4) -0.001(3) -0.015(3) 0.005(3)
C105 0.059(4) 0.040(4) 0.030(4) -0.006(3) -0.009(3) -0.007(3)
C106 0.034(3) 0.026(3) 0.028(3) -0.003(3) 0.003(2) 0.008(2)
C107 0.074(5) 0.082(6) 0.049(5) 0.021(4) -0.034(4) -0.010(5)
C108 0.065(5) 0.184(13) 0.156(11) 0.093(9) -0.035(6) -0.004(7)
C109 0.132(9) 0.112(7) 0.092(7) 0.047(6) -0.089(6) -0.058(7)
C110 0.141(9) 0.120(8) 0.068(7) -0.002(5) -0.050(6) -0.056(7)
C111 0.039(3) 0.031(3) 0.022(3) 0.000(3) -0.002(3) 0.005(2)
C112 0.036(3) 0.024(3) 0.019(3) 0.002(2) 0.003(2) 0.004(2)
C113 0.034(3) 0.030(3) 0.026(3) -0.001(2) 0.001(2) 0.000(2)
C114 0.039(3) 0.025(3) 0.028(3) 0.005(3) 0.007(2) 0.007(3)
C115 0.037(3) 0.026(3) 0.031(3) 0.010(3) 0.002(2) -0.004(2)
C116 0.039(3) 0.034(3) 0.030(3) 0.004(3) -0.001(3) 0.002(3)
C117 0.035(3) 0.026(3) 0.023(3) 0.002(2) -0.001(2) -0.002(2)
C118 0.046(4) 0.027(3) 0.047(4) 0.010(3) -0.009(3) 0.006(3)
C119 0.050(4) 0.058(5) 0.100(7) 0.050(5) -0.007(4) 0.008(4)
C120 0.068(5) 0.073(6) 0.079(6) 0.011(5) 0.004(4) 0.038(5)
C122 0.052(4) 0.027(3) 0.021(3) -0.003(3) -0.003(2) 0.003(3)
C123 0.042(3) 0.026(3) 0.030(3) 0.001(2) 0.001(2) 0.016(3)
C124 0.050(4) 0.026(3) 0.028(3) 0.002(3) 0.006(3) 0.010(3)
C125 0.049(4) 0.040(3) 0.027(3) 0.001(3) 0.012(3) 0.018(3)
C126 0.059(4) 0.030(3) 0.027(3) -0.001(3) 0.003(3) 0.018(3)
C127 0.053(4) 0.028(3) 0.024(3) 0.008(3) 0.001(3) 0.018(3)
C128 0.040(3) 0.027(3) 0.018(3) -0.001(2) -0.003(2) 0.010(3)
C129 0.087(5) 0.024(4) 0.056(5) -0.001(3) 0.027(4) 0.019(3)
C130 0.096(7) 0.119(9) 0.250(14) -0.137(9) 0.060(7) -0.009(6)
C132 0.112(6) 0.041(5) 0.058(5) -0.005(4) 0.036(5) 0.030(4)
C131 0.197(10) 0.097(8) 0.098(7) 0.059(6) 0.087(6) 0.107(7)
C133 0.057(4) 0.033(3) 0.035(4) 0.001(3) 0.017(3) 0.014(3)
C134 0.063(4) 0.021(3) 0.015(3) 0.001(2) 0.006(2) 0.005(3)
C135 0.064(4) 0.018(3) 0.016(3) 0.004(2) 0.011(2) 0.007(3)
C136 0.089(5) 0.022(3) 0.023(3) -0.004(3) -0.010(3) 0.006(3)
C137 0.132(7) 0.032(4) 0.026(3) -0.004(3) 0.005(4) 0.021(4)
C138 0.109(6) 0.029(4) 0.025(3) 0.008(3) 0.015(3) 0.027(4)
C139 0.066(4) 0.022(3) 0.027(3) 0.003(3) 0.014(3) 0.011(3)
C140 0.165(8) 0.043(4) 0.031(4) -0.009(3) 0.010(5) 0.024(5)
C141 0.215(11) 0.063(6) 0.031(4) -0.018(4) -0.005(6) 0.047(7)
C142 0.159(9) 0.043(4) 0.050(5) -0.015(4) -0.004(6) -0.003(5)
C144 0.040(3) 0.033(4) 0.029(4) -0.012(3) -0.006(3) 0.001(3)
C151 0.045(4) 0.047(4) 0.040(4) -0.016(3) 0.004(3) 0.008(3)
C152 0.055(4) 0.053(4) 0.056(5) -0.013(4) 0.012(3) -0.004(4)
C153 0.068(5) 0.053(4) 0.064(5) 0.001(4) 0.020(4) 0.009(4)
C154 0.039(4) 0.069(4) 0.034(4) 0.004(3) 0.008(3) 0.001(3)
C211 0.042(4) 0.134(9) 0.058(4) -0.020(5) 0.011(4) 0.011(5)
C212 0.087(8) 0.200(14) 0.076(6) 0.024(8) 0.009(6) 0.007(9)
C221 0.050(4) 0.063(4) 0.092(7) -0.010(5) 0.035(4) 0.000(4)
C222 0.102(8) 0.091(6) 0.101(8) 0.028(7) 0.022(7) 0.019(6)
C251 0.041(3) 0.049(5) 0.053(5) -0.028(4) -0.010(3) 0.016(3)
C252 0.030(3) 0.084(6) 0.075(6) -0.042(5) -0.017(4) 0.019(4)
C261 0.049(4) 0.039(4) 0.060(5) 0.008(4) -0.013(3) 0.018(3)
C262 0.047(5) 0.145(11) 0.098(8) 0.007(7) -0.017(5) 0.000(6)
C281 0.087(4) 0.100(5) 0.105(5) 0.020(4) 0.030(4) 0.011(4)
C282 0.114(6) 0.121(8) 0.169(9) 0.041(7) 0.044(6) 0.061(6)
O1 0.0230(18) 0.031(2) 0.025(2) -0.0076(18) 0.0020(16) -0.0032(16)
O2 0.047(2) 0.020(2) 0.029(2) -0.0072(18) 0.0117(18) -0.0060(18)
O3 0.042(2) 0.018(2) 0.0135(19) 0.0006(16) -0.0025(16) -0.0007(17)
O4 0.041(2) 0.026(2) 0.0134(19) -0.0007(17) -0.0105(16) 0.0033(18)
O5 0.0235(18) 0.023(2) 0.022(2) 0.0009(17) -0.0021(15) -0.0071(16)
O6 0.0275(19) 0.025(2) 0.032(2) 0.0100(18) 0.0097(17) -0.0011(16)
O7 0.032(2) 0.032(2) 0.015(2) 0.0075(17) -0.0035(16) 0.0019(18)
O8 0.036(2) 0.049(3) 0.024(2) 0.001(2) -0.0076(18) 0.009(2)
O9 0.034(2) 0.020(2) 0.023(2) -0.0005(17) 0.0015(17) -0.0039(17)
O10 0.032(2) 0.025(2) 0.015(2) 0.0012(17) -0.0036(16) -0.0049(17)
O24 0.064(4) 0.094(5) 0.096(5) 0.016(4) 0.001(3) -0.030(3)
O12 0.092(5) 0.136(6) 0.085(4) 0.020(4) 0.029(4) 0.054(4)
N13 0.039(3) 0.081(5) 0.098(5) -0.033(4) -0.033(3) 0.024(3)
O14 0.070(4) 0.119(5) 0.089(5) 0.022(4) 0.024(4) -0.022(4)
O15 0.041(2) 0.048(3) 0.041(3) -0.003(2) 0.003(2) 0.001(2)
O16 0.033(2) 0.034(2) 0.026(2) -0.0059(19) 0.0004(17) 0.0063(18)
O17 0.058(3) 0.030(2) 0.031(2) 0.000(2) 0.011(2) 0.015(2)
O18 0.058(3) 0.024(2) 0.019(2) -0.0028(18) 0.0001(19) 0.012(2)
O19 0.045(2) 0.034(3) 0.025(2) 0.001(2) -0.0120(18) 0.002(2)
O20 0.043(2) 0.030(2) 0.022(2) -0.0064(18) -0.0009(18) 0.0101(19)
O21 0.069(4) 0.154(7) 0.108(6) -0.023(5) -0.017(4) 0.002(4)
O22 0.091(5) 0.145(7) 0.215(8) 0.029(7) -0.007(5) -0.086(5)
O23 0.104(6) 0.168(8) 0.158(8) 0.008(7) 0.076(5) 0.048(6)
N1 0.040(3) 0.128(7) 0.056(4) -0.020(4) 0.013(3) 0.004(4)
N2 0.049(4) 0.076(4) 0.091(6) -0.012(4) 0.028(4) 0.020(4)
N3 0.037(3) 0.136(7) 0.124(7) -0.093(6) -0.002(4) 0.004(4)
N5 0.038(3) 0.062(4) 0.059(4) -0.015(3) -0.004(3) 0.005(3)
N6 0.045(3) 0.101(6) 0.042(4) -0.011(4) -0.016(3) 0.041(3)
N7 0.093(6) 0.099(6) 0.197(10) -0.058(7) 0.086(6) -0.041(5)
N8 0.083(5) 0.136(8) 0.155(9) 0.068(7) 0.058(5) 0.041(5)
Br1 0.0410(4) 0.0351(4) 0.0339(4) -0.0008(3) 0.0009(3) -0.0025(3)
Br2 0.0370(3) 0.0439(4) 0.0344(4) 0.0010(3) -0.0008(3) -0.0003(3)
Br3 0.0523(4) 0.0550(5) 0.0455(5) 0.0019(4) 0.0001(3) 0.0167(4)
C121 0.046(4) 0.054(5) 0.117(7) -0.001(5) -0.024(4) 0.009(4)
N24 0.090(6) 0.098(7) 0.152(9) 0.009(7) 0.014(6) 0.032(5)
C239 0.089(7) 0.118(10) 0.152(12) 0.013(9) 0.002(6) 0.048(7)
C143 0.155(8) 0.088(8) 0.060(6) -0.021(6) 0.031(6) -0.008(6)
C240 0.094(7) 0.223(16) 0.081(8) -0.017(9) 0.030(6) 0.029(9)

loop_
_atom_type_symbol
_atom_type_description
_atom_type_scat_dispersion_real
_atom_type_scat_dispersion_imag
_atom_type_scat_source
Br Br -0.2901 2.4595 'International Tables Vol C Tables 4.2.6.8 and 6.1.1.4'
C C 0.0033 0.0016 'International Tables Vol C Tables 4.2.6.8 and 6.1.1.4'
Co Co 0.3494 0.9721 'International Tables Vol C Tables 4.2.6.8 and 6.1.1.4'
H H 0.0000 0.0000 'International Tables Vol C Tables 4.2.6.8 and 6.1.1.4'
Li Li -0.0003 0.0001 'International Tables Vol C Tables 4.2.6.8 and 6.1.1.4'
N N 0.0061 0.0033 'International Tables Vol C Tables 4.2.6.8 and 6.1.1.4'
O O 0.0106 0.0060 'International Tables Vol C Tables 4.2.6.8 and 6.1.1.4'

loop_
_geom_angle_atom_site_label_1
_geom_angle_atom_site_label_2
_geom_angle_atom_site_label_3
_geom_angle
_geom_angle_site_symmetry_1
_geom_angle_site_symmetry_3
_geom_angle_publ_flag
Li6 Li5 Li4 67.9(4) . . ?
Li6 Li5 Co3 93.8(5) . . ?
Co3 Li5 Li4 159.2(5) . . ?
O4 Li5 Li4 138.0(6) . . ?
O4 Li5 Li6 123.8(6) . . ?
O4 Li5 Co3 44.9(3) . . ?
O4 Li5 O5 119.7(6) . . ?
O4 Li5 O10 92.5(5) . . ?
O4 Li5 O24 118.4(7) . . ?
O5 Li5 Li4 31.3(3) . . ?
O5 Li5 Li6 50.9(4) . . ?
O5 Li5 Co3 128.7(6) . . ?
O5 Li5 O10 101.9(6) . . ?
O5 Li5 O24 113.8(6) . . ?
O10 Li5 Li4 117.9(5) . . ?
O10 Li5 Li6 52.1(4) . . ?
O10 Li5 Co3 48.7(3) . . ?
O24 Li5 Li4 83.2(5) . . ?
O24 Li5 Li6 112.6(6) . . ?
O24 Li5 Co3 114.2(6) . . ?
O24 Li5 O10 104.6(6) . . ?
Li6 Co4 Co3 86.25(19) . . ?
O6 Co4 Li6 44.6(2) . . ?
O6 Co4 Co3 119.98(15) . . ?
O6 Co4 O7 109.21(19) . . ?
O6 Co4 O10 93.61(18) . . ?
O6 Co4 Br2 125.90(14) . . ?
O7 Co4 Li6 115.3(2) . . ?
O7 Co4 Co3 124.44(14) . . ?
O7 Co4 O10 112.21(18) . . ?
O7 Co4 Br2 114.53(14) . . ?
O10 Co4 Li6 49.5(2) . . ?
O10 Co4 Co3 44.67(11) . . ?
O10 Co4 Br2 97.79(13) . . ?
Br2 Co4 Li6 127.96(19) . . ?
Br2 Co4 Co3 53.21(4) . . ?
Li5A Li8 Li9 162.0(6) . . ?
Li7 Li8 Li5A 94.8(5) . . ?
Li7 Li8 Li9 69.1(5) . . ?
O16 Li8 Li5A 129.1(6) . . ?
O16 Li8 Li7 50.2(4) . . ?
O16 Li8 Li9 33.7(4) . . ?
O16 Li8 O20 101.5(6) . . ?
O19 Li8 Li5A 45.8(3) . . ?
O19 Li8 Li7 125.1(7) . . ?
O19 Li8 Li9 137.8(7) . . ?
O19 Li8 O16 119.7(7) . . ?
O19 Li8 O20 94.8(6) . . ?
O19 Li8 O23 110.4(7) . . ?
O20 Li8 Li5A 50.1(3) . . ?
O20 Li8 Li7 52.2(4) . . ?
O20 Li8 Li9 118.3(6) . . ?
O23 Li8 Li5A 111.8(7) . . ?
O23 Li8 Li7 120.8(7) . . ?
O23 Li8 Li9 84.2(6) . . ?
O23 Li8 O16 117.8(7) . . ?
O23 Li8 O20 108.8(7) . . ?
Li8 Li5A Co6 117.9(3) . 3_665 ?
Li8 Li5A Co6 85.7(3) . . ?
Co6 Li5A Co6 89.02(6) . 3_665 ?
O18 Li5A Li8 116.8(3) 3_665 . ?
O18 Li5A Co6 123.82(15) 3_665 . ?
O18 Li5A Co6 34.83(12) 3_665 3_665 ?
O18 Li5A O19 113.4(2) 3_665 . ?
O18 Li5A O20 112.74(19) 3_665 . ?
O18 Li5A Br3 112.70(16) 3_665 . ?
O19 Li5A Li8 44.7(3) . . ?
O19 Li5A Co6 141.47(16) . 3_665 ?
O19 Li5A Co6 117.39(16) . . ?
O19 Li5A O20 92.39(19) . . ?
O19 Li5A Br3 123.07(16) . . ?
O20 Li5A Li8 48.7(3) . . ?
O20 Li5A Co6 87.66(13) . 3_665 ?
O20 Li5A Co6 44.92(12) . . ?
O20 Li5A Br3 98.96(14) . . ?
Br3 Li5A Li8 128.4(3) . . ?
Br3 Li5A Co6 54.14(5) . . ?
Br3 Li5A Co6 94.85(7) . 3_665 ?
Li2 Co2 Co1 85.8(2) . . ?
O2 Co2 Li2 44.0(2) . . ?
O2 Co2 Co1 117.23(15) . . ?
O2 Co2 O9 92.80(18) . . ?
O2 Co2 Br1 121.60(15) . . ?
O3 Co2 Li2 116.1(2) . . ?
O3 Co2 Co1 128.04(14) . . ?
O3 Co2 O2 109.67(19) . . ?
O3 Co2 O9 115.11(19) . . ?
O3 Co2 Br1 116.44(15) . . ?
O9 Co2 Li2 49.7(2) . . ?
O9 Co2 Co1 44.52(12) . . ?
O9 Co2 Br1 98.05(13) . . ?
Br1 Co2 Li2 126.5(2) . . ?
Br1 Co2 Co1 53.69(5) . . ?
Li3 Li1 Li2 46.4(3) . . ?
C1 Li1 Li2 57.5(3) . . ?
C1 Li1 Li3 57.5(3) . . ?
O1 Li1 Li2 34.4(3) . . ?
O1 Li1 Li3 35.0(3) . . ?
O1 Li1 C1 27.7(2) . . ?
O1 Li1 N1 112.4(7) . . ?
O1 Li1 N2 109.9(6) . . ?
O1 Li1 N3 125.6(8) . . ?
N1 Li1 Li2 143.5(6) . . ?
N1 Li1 Li3 98.5(6) . . ?
N1 Li1 C1 98.2(5) . . ?
N1 Li1 N2 107.4(7) . . ?
N2 Li1 Li2 101.3(6) . . ?
N2 Li1 Li3 143.8(6) . . ?
N2 Li1 C1 93.5(5) . . ?
N3 Li1 Li2 96.5(6) . . ?
N3 Li1 Li3 100.5(6) . . ?
N3 Li1 C1 153.0(7) . . ?
N3 Li1 N1 100.7(6) . . ?
N3 Li1 N2 99.0(6) . . ?
Co2 Li2 Li1 159.2(5) . . ?
Li3 Li2 Co2 95.1(4) . . ?
Li3 Li2 Li1 64.5(4) . . ?
O1 Li2 Co2 129.0(4) . . ?
O1 Li2 Li1 33.7(3) . . ?
O1 Li2 Li3 48.3(3) . . ?
O1 Li2 O9 99.7(5) . . ?
O1 Li2 N13 115.1(5) . . ?
O2 Li2 Co2 46.6(3) . . ?
O2 Li2 Li1 143.7(5) . . ?
O2 Li2 Li3 127.4(5) . . ?
O2 Li2 O1 122.8(5) . . ?
O2 Li2 O9 94.6(4) . . ?
O2 Li2 N13 114.1(6) . . ?
O9 Li2 Co2 48.9(2) . . ?
O9 Li2 Li1 113.7(5) . . ?
O9 Li2 Li3 52.5(3) . . ?
N13 Li2 Co2 111.8(4) . . ?
N13 Li2 Li1 81.6(4) . . ?
N13 Li2 Li3 113.5(5) . . ?
N13 Li2 O9 104.6(5) . . ?
Li2 Li3 Li1 69.1(4) . . ?
Li2 Li3 Co1 92.9(4) . . ?
Co1 Li3 Li1 161.2(5) . . ?
O1 Li3 Li1 35.8(3) . . ?
O1 Li3 Li2 50.8(3) . . ?
O1 Li3 Co1 127.6(5) . . ?
O1 Li3 O9 101.9(5) . . ?
O1 Li3 O14 114.3(5) . . ?
O8 Li3 Li1 142.6(5) . . ?
O8 Li3 Li2 123.9(5) . . ?
O8 Li3 Co1 44.4(3) . . ?
O8 Li3 O1 120.7(5) . . ?
O8 Li3 O9 91.8(5) . . ?
O8 Li3 O14 116.4(6) . . ?
O9 Li3 Li1 117.8(5) . . ?
O9 Li3 Li2 52.2(3) . . ?
O9 Li3 Co1 48.1(2) . . ?
O14 Li3 Li1 78.8(4) . . ?
O14 Li3 Li2 114.4(5) . . ?
O14 Li3 Co1 115.1(5) . . ?
O14 Li3 O9 106.1(5) . . ?
Li6 Li4 Li5 43.8(3) . . ?
C45 Li4 Li5 56.0(3) . . ?
C45 Li4 Li6 57.4(3) . . ?
O5 Li4 Li5 31.6(3) . . ?
O5 Li4 Li6 32.1(3) . . ?
O5 Li4 C45 30.0(2) . . ?
O5 Li4 O12 112.2(6) . . ?
O5 Li4 O15 115.4(6) . . ?
O5 Li4 N5 119.9(6) . . ?
O12 Li4 Li5 91.6(5) . . ?
O12 Li4 Li6 135.3(5) . . ?
O12 Li4 C45 104.6(5) . . ?
O15 Li4 Li5 146.5(5) . . ?
O15 Li4 Li6 115.6(5) . . ?
O15 Li4 C45 91.1(4) . . ?
O15 Li4 O12 104.2(6) . . ?
O15 Li4 N5 105.1(6) . . ?
N5 Li4 Li5 101.8(5) . . ?
N5 Li4 Li6 91.2(4) . . ?
N5 Li4 C45 148.5(6) . . ?
N5 Li4 O12 97.5(5) . . ?
Li5 Li6 Co4 95.6(4) . . ?
Li5 Li6 Li4 68.3(4) . . ?
Co4 Li6 Li4 161.3(4) . . ?
O5 Li6 Li5 50.6(4) . . ?
O5 Li6 Co4 130.1(4) . . ?
O5 Li6 Li4 31.7(3) . . ?
O5 Li6 O10 102.1(4) . . ?
O5 Li6 N6 116.6(5) . . ?
O6 Li6 Li5 129.2(5) . . ?
O6 Li6 Co4 46.3(2) . . ?
O6 Li6 Li4 137.8(5) . . ?
O6 Li6 O5 122.9(5) . . ?
O6 Li6 O10 95.4(4) . . ?
O6 Li6 N6 113.5(5) . . ?
O10 Li6 Li5 52.6(4) . . ?
O10 Li6 Co4 49.6(2) . . ?
O10 Li6 Li4 118.8(4) . . ?
O10 Li6 N6 98.8(4) . . ?
N6 Li6 Li5 110.1(5) . . ?
N6 Li6 Co4 108.7(4) . . ?
N6 Li6 Li4 86.5(4) . . ?
Li8 Li7 Li9 65.6(5) . . ?
Li8 Li7 Co6 93.3(5) . . ?
Co6 Li7 Li9 157.8(5) . . ?
O16 Li7 Li8 50.6(4) . . ?
O16 Li7 Li9 31.4(4) . . ?
O16 Li7 Co6 128.8(5) . . ?
O16 Li7 O20 101.5(5) . . ?
O16 Li7 O21 114.3(6) . . ?
O17 Li7 Li8 122.9(6) . . ?
O17 Li7 Li9 140.3(5) . . ?
O17 Li7 Co6 45.6(3) . . ?
O17 Li7 O16 119.2(5) . . ?
O17 Li7 O20 93.0(5) . . ?
O17 Li7 O21 118.5(6) . . ?
O20 Li7 Li8 51.7(4) . . ?
O20 Li7 Li9 114.6(5) . . ?
O20 Li7 Co6 48.7(3) . . ?
O21 Li7 Li8 113.6(6) . . ?
O21 Li7 Li9 83.2(5) . . ?
O21 Li7 Co6 113.4(5) . . ?
O21 Li7 O20 104.3(5) . . ?
Li8 Li9 Li7 45.3(4) . . ?
C112 Li9 Li8 58.3(4) . . ?
C112 Li9 Li7 55.9(3) . . ?
O16 Li9 Li8 34.9(4) . . ?
O16 Li9 Li7 32.2(4) . . ?
O16 Li9 C112 28.6(3) . . ?
O16 Li9 O22 117.1(8) . . ?
O16 Li9 N7 111.7(8) . . ?
O16 Li9 N8 123.5(9) . . ?
O22 Li9 Li8 105.5(7) . . ?
O22 Li9 Li7 147.8(7) . . ?
O22 Li9 C112 100.0(6) . . ?
N7 Li9 Li8 143.8(8) . . ?
N7 Li9 Li7 99.7(7) . . ?
N7 Li9 C112 97.2(6) . . ?
N7 Li9 O22 104.9(8) . . ?
N7 Li9 N8 99.0(8) . . ?
N8 Li9 Li8 96.1(7) . . ?
N8 Li9 Li7 98.8(7) . . ?
N8 Li9 C112 152.1(8) . . ?
N8 Li9 O22 97.6(7) . . ?
Li3 Co1 Co2 86.1(2) . . ?
O7 Co1 Co2 122.75(12) . . ?
O7 Co1 Li3 113.0(2) . . ?
O7 Co1 O9 109.43(16) . . ?
O7 Co1 Br1 115.40(13) . . ?
O8 Co1 Co2 118.95(15) . . ?
O8 Co1 Li3 44.2(2) . . ?
O8 Co1 O7 110.29(19) . . ?
O8 Co1 O9 92.65(17) . . ?
O8 Co1 Br1 123.77(15) . . ?
O9 Co1 Co2 44.56(12) . . ?
O9 Co1 Li3 49.2(2) . . ?
O9 Co1 Br1 101.15(12) . . ?
Br1 Co1 Co2 56.75(5) . . ?
Br1 Co1 Li3 129.8(2) . . ?
Li5 Co3 Co4 84.3(3) . . ?
O3 Co3 Li5 113.4(3) . . ?
O3 Co3 Co4 124.98(12) . . ?
O3 Co3 O10 110.86(16) . . ?
O3 Co3 Br2 115.82(13) . . ?
O4 Co3 Li5 44.7(3) . . ?
O4 Co3 Co4 116.05(13) . . ?
O4 Co3 O3 111.52(17) . . ?
O4 Co3 O10 91.86(16) . . ?
O4 Co3 Br2 122.24(13) . . ?
O10 Co3 Li5 48.2(3) . . ?
O10 Co3 Co4 43.91(11) . . ?
O10 Co3 Br2 100.24(11) . . ?
Br2 Co3 Li5 128.8(3) . . ?
Br2 Co3 Co4 56.42(4) . . ?
Li7 Co6 Li5A 86.1(2) . . ?
O17 Co6 Li5A 115.18(14) . . ?
O17 Co6 Li7 43.2(2) . . ?
O17 Co6 O18 113.28(19) . . ?
O17 Co6 O20 90.71(18) . . ?
O17 Co6 Br3 120.94(15) . . ?
O18 Co6 Li5A 125.25(13) . . ?
O18 Co6 Li7 114.3(3) . . ?
O18 Co6 O20 111.24(17) . . ?
O18 Co6 Br3 114.84(14) . . ?
O20 Co6 Li5A 45.80(13) . . ?
O20 Co6 Li7 48.7(2) . . ?
O20 Co6 Br3 101.73(13) . . ?
Br3 Co6 Li5A 56.03(5) . . ?
Br3 Co6 Li7 129.5(2) . . ?
C2 C1 Li1 113.5(5) . . ?
C6 C1 Li1 110.9(5) . . ?
C6 C1 C2 118.6(5) . . ?
O1 C1 Li1 40.7(4) . . ?
O1 C1 C2 120.8(5) . . ?
O1 C1 C6 120.6(5) . . ?
C1 C2 C11 123.7(5) . . ?
C3 C2 C1 118.7(5) . . ?
C3 C2 C11 117.6(5) . . ?
C2 C3 H3 117.8 . . ?
C4 C3 C2 124.3(6) . . ?
C4 C3 H3 117.8 . . ?
C3 C4 C7 122.3(6) . . ?
C5 C4 C3 114.8(5) . . ?
C5 C4 C7 122.9(6) . . ?
C4 C5 H5 117.6 . . ?
C4 C5 C6 124.8(6) . . ?
C6 C5 H5 117.6 . . ?
C1 C6 C5 118.9(6) . . ?
C1 C6 C88 123.6(5) . . ?
C5 C6 C88 117.5(5) . . ?
C8 C7 C4 108.1(5) . . ?
C8 C7 C10 108.5(6) . . ?
C9 C7 C4 110.9(6) . . ?
C9 C7 C8 107.8(6) . . ?
C9 C7 C10 110.1(6) . . ?
C10 C7 C4 111.4(5) . . ?
C7 C8 H8A 109.5 . . ?
C7 C8 H8B 109.5 . . ?
C7 C8 H8C 109.5 . . ?
H8A C8 H8B 109.5 . . ?
H8A C8 H8C 109.5 . . ?
H8B C8 H8C 109.5 . . ?
C7 C9 H9A 109.5 . . ?
C7 C9 H9B 109.5 . . ?
C7 C9 H9C 109.5 . . ?
H9A C9 H9B 109.5 . . ?
H9A C9 H9C 109.5 . . ?
H9B C9 H9C 109.5 . . ?
C7 C10 H10A 109.5 . . ?
C7 C10 H10B 109.5 . . ?
C7 C10 H10C 109.5 . . ?
H10A C10 H10B 109.5 . . ?
H10A C10 H10C 109.5 . . ?
H10B C10 H10C 109.5 . . ?
C2 C11 H11A 108.9 . . ?
C2 C11 H11B 108.9 . . ?
H11A C11 H11B 107.7 . . ?
C17 C11 C2 113.3(5) . . ?
C17 C11 H11A 108.9 . . ?
C17 C11 H11B 108.9 . . ?
C13 C12 C17 118.6(5) . . ?
O2 C12 C13 121.3(5) . . ?
O2 C12 C17 120.2(5) . . ?
C12 C13 C14 120.0(6) . . ?
C12 C13 C22 120.6(5) . . ?
C14 C13 C22 119.3(5) . . ?
C13 C14 H14 119.5 . . ?
C15 C14 C13 121.1(6) . . ?
C15 C14 H14 119.5 . . ?
C14 C15 C16 117.8(6) . . ?
C14 C15 C18 120.6(6) . . ?
C16 C15 C18 121.6(6) . . ?
C15 C16 H16 118.6 . . ?
C17 C16 C15 122.8(6) . . ?
C17 C16 H16 118.6 . . ?
C12 C17 C11 119.2(5) . . ?
C16 C17 C11 121.3(5) . . ?
C16 C17 C12 119.4(6) . . ?
C15 C18 C20A 103.0(8) . . ?
C15 C18 C20B 102.9(10) . . ?
C19A C18 C15 117.4(9) . . ?
C19A C18 C20A 105.5(9) . . ?
C21A C18 C15 113.6(9) . . ?
C21A C18 C19A 112.7(10) . . ?
C21A C18 C20A 102.5(9) . . ?
C21B C18 C15 117.3(11) . . ?
C21B C18 C20B 105.5(11) . . ?
C21B C18 C19B 116.6(12) . . ?
C19B C18 C15 110.4(11) . . ?
C19B C18 C20B 101.8(10) . . ?
C18 C19A H19A 109.5 . . ?
C18 C19A H19B 109.5 . . ?
C18 C19A H19C 109.5 . . ?
H19A C19A H19B 109.5 . . ?
H19A C19A H19C 109.5 . . ?
H19B C19A H19C 109.5 . . ?
C18 C20A H20A 109.5 . . ?
C18 C20A H20B 109.5 . . ?
C18 C20A H20C 109.5 . . ?
H20A C20A H20B 109.5 . . ?
H20A C20A H20C 109.5 . . ?
H20B C20A H20C 109.5 . . ?
C18 C21A H21A 109.5 . . ?
C18 C21A H21B 109.5 . . ?
C18 C21A H21C 109.5 . . ?
H21A C21A H21B 109.5 . . ?
H21A C21A H21C 109.5 . . ?
H21B C21A H21C 109.5 . . ?
C18 C20B H20D 109.5 . . ?
C18 C20B H20E 109.5 . . ?
C18 C20B H20F 109.5 . . ?
H20D C20B H20E 109.5 . . ?
H20D C20B H20F 109.5 . . ?
H20E C20B H20F 109.5 . . ?
C18 C21B H21D 109.5 . . ?
C18 C21B H21E 109.5 . . ?
C18 C21B H21F 109.5 . . ?
H21D C21B H21E 109.5 . . ?
H21D C21B H21F 109.5 . . ?
H21E C21B H21F 109.5 . . ?
C18 C19B H19D 109.5 . . ?
C18 C19B H19E 109.5 . . ?
C18 C19B H19F 109.5 . . ?
H19D C19B H19E 109.5 . . ?
H19D C19B H19F 109.5 . . ?
H19E C19B H19F 109.5 . . ?
C13 C22 H22A 108.6 . . ?
C13 C22 H22B 108.6 . . ?
H22A C22 H22B 107.6 . . ?
C28 C22 C13 114.6(5) . . ?
C28 C22 H22A 108.6 . . ?
C28 C22 H22B 108.6 . . ?
C28 C23 C24 119.7(5) . . ?
O3 C23 C24 119.3(5) . . ?
O3 C23 C28 121.0(5) . . ?
C23 C24 C33 124.6(5) . . ?
C25 C24 C23 117.9(5) . . ?
C25 C24 C33 117.4(5) . . ?
C24 C25 H25 118.3 . . ?
C26 C25 C24 123.4(6) . . ?
C26 C25 H25 118.3 . . ?
C25 C26 C27 116.4(5) . . ?
C25 C26 C29 123.6(6) . . ?
C27 C26 C29 120.0(6) . . ?
C26 C27 H27 118.5 . . ?
C28 C27 C26 123.0(6) . . ?
C28 C27 H27 118.5 . . ?
C23 C28 C22 121.3(5) . . ?
C27 C28 C22 119.1(5) . . ?
C27 C28 C23 119.6(5) . . ?
C26 C29 C30 112.8(8) . . ?
C26 C29 C31 107.6(7) . . ?
C26 C29 C30A 104.4(11) . . ?
C30 C29 C31 104.0(9) . . ?
C32 C29 C26 114.0(8) . . ?
C32 C29 C30 111.0(9) . . ?
C32 C29 C31 106.7(9) . . ?
C31A C29 C26 111.5(11) . . ?
C31A C29 C30A 98.5(15) . . ?
C32A C29 C26 117.6(12) . . ?
C32A C29 C30A 103.3(15) . . ?
C32A C29 C31A 118.1(16) . . ?
C29 C30 H30A 109.5 . . ?
C29 C30 H30B 109.5 . . ?
C29 C30 H30C 109.5 . . ?
H30A C30 H30B 109.5 . . ?
H30A C30 H30C 109.5 . . ?
H30B C30 H30C 109.5 . . ?
C29 C31 H31A 109.5 . . ?
C29 C31 H31B 109.5 . . ?
C29 C31 H31C 109.5 . . ?
H31A C31 H31B 109.5 . . ?
H31A C31 H31C 109.5 . . ?
H31B C31 H31C 109.5 . . ?
C29 C32 H32A 109.5 . . ?
C29 C32 H32B 109.5 . . ?
C29 C32 H32C 109.5 . . ?
H32A C32 H32B 109.5 . . ?
H32A C32 H32C 109.5 . . ?
H32B C32 H32C 109.5 . . ?
C24 C33 H33A 108.9 . . ?
C24 C33 H33B 108.9 . . ?
C24 C33 C39 113.6(5) . . ?
H33A C33 H33B 107.7 . . ?
C39 C33 H33A 108.9 . . ?
C39 C33 H33B 108.9 . . ?
C39 C34 C35 118.3(5) . . ?
O4 C34 C35 119.3(5) . . ?
O4 C34 C39 122.2(5) . . ?
C34 C35 C44 117.3(5) . . ?
C36 C35 C34 120.0(6) . . ?
C36 C35 C44 122.7(5) . . ?
C35 C36 H36 118.3 . . ?
C35 C36 C37 123.5(6) . . ?
C37 C36 H36 118.3 . . ?
C36 C37 C38 115.9(5) . . ?
C36 C37 C40 120.9(6) . . ?
C38 C37 C40 123.0(6) . . ?
C37 C38 H38 118.1 . . ?
C39 C38 C37 123.8(6) . . ?
C39 C38 H38 118.1 . . ?
C34 C39 C33 121.2(5) . . ?
C38 C39 C33 120.3(5) . . ?
C38 C39 C34 118.5(6) . . ?
C37 C40 C41 109.4(8) . . ?
C37 C40 C42 108.2(8) . . ?
C37 C40 C43A 108.4(10) . . ?
C37 C40 C41A 110.6(9) . . ?
C41 C40 C42 106.4(10) . . ?
C43 C40 C37 114.8(8) . . ?
C43 C40 C41 118.8(10) . . ?
C43 C40 C42 97.7(9) . . ?
C42A C40 C37 110.5(9) . . ?
C42A C40 C43A 99.7(12) . . ?
C42A C40 C41A 114.3(13) . . ?
C41A C40 C43A 112.7(12) . . ?
C40 C41 H41A 109.5 . . ?
C40 C41 H41B 109.5 . . ?
C40 C41 H41C 109.5 . . ?
H41A C41 H41B 109.5 . . ?
H41A C41 H41C 109.5 . . ?
H41B C41 H41C 109.5 . . ?
C40 C42 H42A 109.5 . . ?
C40 C42 H42B 109.5 . . ?
C40 C42 H42C 109.5 . . ?
H42A C42 H42B 109.5 . . ?
H42A C42 H42C 109.5 . . ?
H42B C42 H42C 109.5 . . ?
C40 C43 H43A 109.5 . . ?
C40 C43 H43B 109.5 . . ?
C40 C43 H43C 109.5 . . ?
H43A C43 H43B 109.5 . . ?
H43A C43 H43C 109.5 . . ?
H43B C43 H43C 109.5 . . ?
C35 C44 H44A 108.4 . . ?
C35 C44 H44B 108.4 . . ?
H44A C44 H44B 107.4 . . ?
C50 C44 C35 115.7(5) . . ?
C50 C44 H44A 108.4 . . ?
C50 C44 H44B 108.4 . . ?
C46 C45 Li4 108.4(4) . . ?
C50 C45 Li4 112.4(4) . . ?
C50 C45 C46 119.2(5) . . ?
O5 C45 Li4 44.9(3) . . ?
O5 C45 C46 118.8(5) . . ?
O5 C45 C50 122.0(5) . . ?
C45 C46 C55 124.5(5) . . ?
C47 C46 C45 118.4(5) . . ?
C47 C46 C55 117.0(5) . . ?
C46 C47 H47 118.1 . . ?
C46 C47 C48 123.8(5) . . ?
C48 C47 H47 118.1 . . ?
C47 C48 C51 121.3(5) . . ?
C49 C48 C47 115.9(5) . . ?
C49 C48 C51 122.5(6) . . ?
C48 C49 H49 118.6 . . ?
C48 C49 C50 122.8(6) . . ?
C50 C49 H49 118.6 . . ?
C45 C50 C44 122.8(5) . . ?
C45 C50 C49 119.9(5) . . ?
C49 C50 C44 117.2(5) . . ?
C52 C51 C48 111.8(6) . . ?
C52 C51 C53 107.8(6) . . ?
C52 C51 C54 109.6(6) . . ?
C53 C51 C48 108.2(5) . . ?
C53 C51 C54 108.4(7) . . ?
C54 C51 C48 110.9(5) . . ?
C51 C52 H52A 109.5 . . ?
C51 C52 H52B 109.5 . . ?
C51 C52 H52C 109.5 . . ?
H52A C52 H52B 109.5 . . ?
H52A C52 H52C 109.5 . . ?
H52B C52 H52C 109.5 . . ?
C51 C53 H53A 109.5 . . ?
C51 C53 H53B 109.5 . . ?
C51 C53 H53C 109.5 . . ?
H53A C53 H53B 109.5 . . ?
H53A C53 H53C 109.5 . . ?
H53B C53 H53C 109.5 . . ?
C51 C54 H54A 109.5 . . ?
C51 C54 H54B 109.5 . . ?
C51 C54 H54C 109.5 . . ?
H54A C54 H54B 109.5 . . ?
H54A C54 H54C 109.5 . . ?
H54B C54 H54C 109.5 . . ?
C46 C55 H55A 108.9 . . ?
C46 C55 H55B 108.9 . . ?
C46 C55 C61 113.4(4) . . ?
H55A C55 H55B 107.7 . . ?
C61 C55 H55A 108.9 . . ?
C61 C55 H55B 108.9 . . ?
C61 C56 C57 118.5(5) . . ?
O6 C56 C57 120.5(5) . . ?
O6 C56 C61 121.0(5) . . ?
C56 C57 C66 120.5(5) . . ?
C58 C57 C56 119.6(6) . . ?
C58 C57 C66 119.9(5) . . ?
C57 C58 H58 118.8 . . ?
C59 C58 C57 122.5(6) . . ?
C59 C58 H58 118.8 . . ?
C58 C59 C60 117.7(6) . . ?
C58 C59 C62 121.0(6) . . ?
C60 C59 C62 121.2(7) . . ?
C59 C60 H60 119.5 . . ?
C61 C60 C59 121.0(6) . . ?
C61 C60 H60 119.5 . . ?
C56 C61 C55 120.8(5) . . ?
C60 C61 C55 118.6(5) . . ?
C60 C61 C56 120.5(5) . . ?
C59 C62 C64 106.4(7) . . ?
C63 C62 C59 112.9(7) . . ?
C63 C62 C64 113.1(9) . . ?
C63 C62 C65 106.7(9) . . ?
C65 C62 C59 109.6(6) . . ?
C65 C62 C64 108.0(7) . . ?
C62 C63 H63A 109.5 . . ?
C62 C63 H63B 109.5 . . ?
C62 C63 H63C 109.5 . . ?
H63A C63 H63B 109.5 . . ?
H63A C63 H63C 109.5 . . ?
H63B C63 H63C 109.5 . . ?
C62 C64 H64A 109.5 . . ?
C62 C64 H64B 109.5 . . ?
C62 C64 H64C 109.5 . . ?
H64A C64 H64B 109.5 . . ?
H64A C64 H64C 109.5 . . ?
H64B C64 H64C 109.5 . . ?
C62 C65 H65A 109.5 . . ?
C62 C65 H65B 109.5 . . ?
C62 C65 H65C 109.5 . . ?
H65A C65 H65B 109.5 . . ?
H65A C65 H65C 109.5 . . ?
H65B C65 H65C 109.5 . . ?
C57 C66 H66A 108.6 . . ?
C57 C66 H66B 108.6 . . ?
H66A C66 H66B 107.6 . . ?
C72 C66 C57 114.7(5) . . ?
C72 C66 H66A 108.6 . . ?
C72 C66 H66B 108.6 . . ?
C72 C67 C68 118.6(5) . . ?
O7 C67 C68 120.7(5) . . ?
O7 C67 C72 120.7(5) . . ?
C67 C68 C77 122.5(5) . . ?
C69 C68 C67 118.3(5) . . ?
C69 C68 C77 119.0(5) . . ?
C68 C69 H69 117.5 . . ?
C70 C69 C68 125.0(5) . . ?
C70 C69 H69 117.5 . . ?
C69 C70 C71 116.1(5) . . ?
C69 C70 C73 121.4(5) . . ?
C71 C70 C73 122.6(6) . . ?
C70 C71 H71 119.0 . . ?
C72 C71 C70 121.9(6) . . ?
C72 C71 H71 119.0 . . ?
C67 C72 C66 122.4(5) . . ?
C71 C72 C66 117.4(5) . . ?
C71 C72 C67 120.1(5) . . ?
C70 C73 C75 111.7(5) . . ?
C70 C73 C76 109.6(6) . . ?
C74 C73 C70 109.0(6) . . ?
C74 C73 C75 108.5(6) . . ?
C74 C73 C76 109.7(6) . . ?
C76 C73 C75 108.3(6) . . ?
C73 C74 H74A 109.5 . . ?
C73 C74 H74B 109.5 . . ?
C73 C74 H74C 109.5 . . ?
H74A C74 H74B 109.5 . . ?
H74A C74 H74C 109.5 . . ?
H74B C74 H74C 109.5 . . ?
C73 C75 H75A 109.5 . . ?
C73 C75 H75B 109.5 . . ?
C73 C75 H75C 109.5 . . ?
H75A C75 H75B 109.5 . . ?
H75A C75 H75C 109.5 . . ?
H75B C75 H75C 109.5 . . ?
C73 C76 H76A 109.5 . . ?
C73 C76 H76B 109.5 . . ?
C73 C76 H76C 109.5 . . ?
H76A C76 H76B 109.5 . . ?
H76A C76 H76C 109.5 . . ?
H76B C76 H76C 109.5 . . ?
C68 C77 H77A 108.9 . . ?
C68 C77 H77B 108.9 . . ?
C68 C77 C83 113.5(5) . . ?
H77A C77 H77B 107.7 . . ?
C83 C77 H77A 108.9 . . ?
C83 C77 H77B 108.9 . . ?
C83 C78 C79 119.8(5) . . ?
O8 C78 C79 118.5(5) . . ?
O8 C78 C83 121.7(6) . . ?
C78 C79 C88 119.5(5) . . ?
C80 C79 C78 118.6(6) . . ?
C80 C79 C88 121.8(6) . . ?
C79 C80 H80 118.7 . . ?
C79 C80 C81 122.6(7) . . ?
C81 C80 H80 118.7 . . ?
C80 C81 C84 123.8(8) . . ?
C82 C81 C80 117.2(6) . . ?
C82 C81 C84 118.7(8) . . ?
C81 C82 H82 119.0 . . ?
C81 C82 C83 122.0(7) . . ?
C83 C82 H82 119.0 . . ?
C78 C83 C77 121.6(5) . . ?
C78 C83 C82 119.7(6) . . ?
C82 C83 C77 118.6(6) . . ?
C81 C84 C87 107.5(10) . . ?
C85 C84 C81 116.3(9) . . ?
C85 C84 C86 122.6(9) . . ?
C85 C84 C87 93.0(11) . . ?
C86 C84 C81 111.5(9) . . ?
C86 C84 C87 101.5(11) . . ?
C84 C85 H85A 109.5 . . ?
C84 C85 H85B 109.5 . . ?
C84 C85 H85C 109.5 . . ?
H85A C85 H85B 109.5 . . ?
H85A C85 H85C 109.5 . . ?
H85B C85 H85C 109.5 . . ?
C84 C86 H86A 109.5 . . ?
C84 C86 H86B 109.5 . . ?
C84 C86 H86C 109.5 . . ?
H86A C86 H86B 109.5 . . ?
H86A C86 H86C 109.5 . . ?
H86B C86 H86C 109.5 . . ?
C84 C87 H87A 109.5 . . ?
C84 C87 H87B 109.5 . . ?
C84 C87 H87C 109.5 . . ?
H87A C87 H87B 109.5 . . ?
H87A C87 H87C 109.5 . . ?
H87B C87 H87C 109.5 . . ?
C6 C88 H88A 108.5 . . ?
C6 C88 H88B 108.5 . . ?
C79 C88 C6 115.2(5) . . ?
C79 C88 H88A 108.5 . . ?
C79 C88 H88B 108.5 . . ?
H88A C88 H88B 107.5 . . ?
C102 C101 C106 119.6(5) . . ?
O19 C101 C102 120.6(6) . . ?
O19 C101 C106 119.8(6) . . ?
C101 C102 C111 119.9(5) . . ?
C103 C102 C101 118.6(6) . . ?
C103 C102 C111 121.4(6) . . ?
C102 C103 H103 118.1 . . ?
C104 C103 C102 123.8(7) . . ?
C104 C103 H103 118.1 . . ?
C103 C104 C105 116.3(6) . . ?
C103 C104 C107 124.0(7) . . ?
C105 C104 C107 119.7(7) . . ?
C104 C105 H105 118.4 . . ?
C106 C105 C104 123.3(6) . . ?
C106 C105 H105 118.4 . . ?
C101 C106 C144 120.6(5) . 3_665 ?
C105 C106 C101 118.4(6) . . ?
C105 C106 C144 121.0(6) . 3_665 ?
C108 C107 C104 108.8(8) . . ?
C108 C107 C109 107.8(9) . . ?
C109 C107 C104 112.5(7) . . ?
C110 C107 C104 112.9(8) . . ?
C110 C107 C108 101.9(10) . . ?
C110 C107 C109 112.3(9) . . ?
C107 C108 H10D 109.5 . . ?
C107 C108 H10E 109.5 . . ?
C107 C108 H10F 109.5 . . ?
H10D C108 H10E 109.5 . . ?
H10D C108 H10F 109.5 . . ?
H10E C108 H10F 109.5 . . ?
C107 C109 H10G 109.5 . . ?
C107 C109 H10H 109.5 . . ?
C107 C109 H10I 109.5 . . ?
H10G C109 H10H 109.5 . . ?
H10G C109 H10I 109.5 . . ?
H10H C109 H10I 109.5 . . ?
C107 C110 H11C 109.5 . . ?
C107 C110 H11D 109.5 . . ?
C107 C110 H11E 109.5 . . ?
H11C C110 H11D 109.5 . . ?
H11C C110 H11E 109.5 . . ?
H11D C110 H11E 109.5 . . ?
C102 C111 H11F 108.8 . . ?
C102 C111 H11G 108.8 . . ?
C102 C111 C117 113.8(5) . . ?
H11F C111 H11G 107.7 . . ?
C117 C111 H11F 108.8 . . ?
C117 C111 H11G 108.8 . . ?
C113 C112 Li9 113.6(5) . . ?
C117 C112 Li9 110.8(6) . . ?
C117 C112 C113 116.4(5) . . ?
O16 C112 Li9 43.2(4) . . ?
O16 C112 C113 121.1(5) . . ?
O16 C112 C117 122.5(5) . . ?
C112 C113 C122 122.8(5) . . ?
C114 C113 C112 120.3(5) . . ?
C114 C113 C122 116.9(5) . . ?
C113 C114 H114 117.8 . . ?
C113 C114 C115 124.4(6) . . ?
C115 C114 H114 117.8 . . ?
C114 C115 C116 114.0(6) . . ?
C114 C115 C118 122.8(6) . . ?
C116 C115 C118 123.1(6) . . ?
C115 C116 H116 117.9 . . ?
C117 C116 C115 124.3(6) . . ?
C117 C116 H116 117.9 . . ?
C112 C117 C111 121.5(5) . . ?
C116 C117 C111 117.9(5) . . ?
C116 C117 C112 120.6(6) . . ?
C119 C118 C115 108.0(6) . . ?
C119 C118 C120 111.1(7) . . ?
C119 C118 C121 107.2(7) . . ?
C120 C118 C115 111.7(6) . . ?
C121 C118 C115 111.0(6) . . ?
C121 C118 C120 107.7(7) . . ?
C118 C119 H11H 109.5 . . ?
C118 C119 H11I 109.5 . . ?
C118 C119 H11J 109.5 . . ?
H11H C119 H11I 109.5 . . ?
H11H C119 H11J 109.5 . . ?
H11I C119 H11J 109.5 . . ?
C118 C120 H12A 109.5 . . ?
C118 C120 H12B 109.5 . . ?
C118 C120 H12C 109.5 . . ?
H12A C120 H12B 109.5 . . ?
H12A C120 H12C 109.5 . . ?
H12B C120 H12C 109.5 . . ?
C113 C122 H12D 108.7 . . ?
C113 C122 H12E 108.7 . . ?
H12D C122 H12E 107.6 . . ?
C128 C122 C113 114.0(5) . . ?
C128 C122 H12D 108.7 . . ?
C128 C122 H12E 108.7 . . ?
C128 C123 C124 120.3(6) . . ?
O17 C123 C124 121.2(6) . . ?
O17 C123 C128 118.5(6) . . ?
C123 C124 C133 121.7(5) . . ?
C125 C124 C123 118.2(6) . . ?
C125 C124 C133 119.9(6) . . ?
C124 C125 H125 118.7 . . ?
C126 C125 C124 122.6(6) . . ?
C126 C125 H125 118.7 . . ?
C125 C126 C127 117.5(6) . . ?
C125 C126 C129 123.2(6) . . ?
C127 C126 C129 119.3(6) . . ?
C126 C127 H127 119.1 . . ?
C126 C127 C128 121.8(6) . . ?
C128 C127 H127 119.1 . . ?
C123 C128 C122 120.9(5) . . ?
C123 C128 C127 119.6(6) . . ?
C127 C128 C122 119.3(6) . . ?
C130 C129 C126 108.9(7) . . ?
C130 C129 C132 109.8(8) . . ?
C130 C129 C131 111.3(10) . . ?
C132 C129 C126 112.5(6) . . ?
C131 C129 C126 109.5(7) . . ?
C131 C129 C132 104.9(7) . . ?
C129 C130 H13A 109.5 . . ?
C129 C130 H13B 109.5 . . ?
C129 C130 H13C 109.5 . . ?
H13A C130 H13B 109.5 . . ?
H13A C130 H13C 109.5 . . ?
H13B C130 H13C 109.5 . . ?
C129 C132 H13D 109.5 . . ?
C129 C132 H13E 109.5 . . ?
C129 C132 H13F 109.5 . . ?
H13D C132 H13E 109.5 . . ?
H13D C132 H13F 109.5 . . ?
H13E C132 H13F 109.5 . . ?
C129 C131 H13G 109.5 . . ?
C129 C131 H13H 109.5 . . ?
C129 C131 H13I 109.5 . . ?
H13G C131 H13H 109.5 . . ?
H13G C131 H13I 109.5 . . ?
H13H C131 H13I 109.5 . . ?
C124 C133 H13J 108.7 . . ?
C124 C133 H13K 108.7 . . ?
C124 C133 C139 114.1(6) . . ?
H13J C133 H13K 107.6 . . ?
C139 C133 H13J 108.7 . . ?
C139 C133 H13K 108.7 . . ?
C135 C134 C139 119.6(6) . . ?
O18 C134 C135 121.0(6) . . ?
O18 C134 C139 119.4(6) . . ?
C134 C135 C136 119.4(6) . . ?
C134 C135 C144 124.0(5) . . ?
C136 C135 C144 116.6(6) . . ?
C135 C136 H136 118.4 . . ?
C137 C136 C135 123.3(7) . . ?
C137 C136 H136 118.4 . . ?
C136 C137 C138 115.8(6) . . ?
C136 C137 C140 124.5(8) . . ?
C138 C137 C140 119.7(8) . . ?
C137 C138 H138 118.5 . . ?
C139 C138 C137 123.1(7) . . ?
C139 C138 H138 118.5 . . ?
C134 C139 C133 124.4(6) . . ?
C138 C139 C133 116.7(6) . . ?
C138 C139 C134 118.9(6) . . ?
C137 C140 C143 110.3(9) . . ?
C141 C140 C137 113.1(7) . . ?
C141 C140 C142 116.0(9) . . ?
C141 C140 C143 104.5(8) . . ?
C142 C140 C137 110.5(7) . . ?
C142 C140 C143 101.7(8) . . ?
C140 C141 H14A 109.5 . . ?
C140 C141 H14B 109.5 . . ?
C140 C141 H14C 109.5 . . ?
H14A C141 H14B 109.5 . . ?
H14A C141 H14C 109.5 . . ?
H14B C141 H14C 109.5 . . ?
C140 C142 H14D 109.5 . . ?
C140 C142 H14E 109.5 . . ?
C140 C142 H14F 109.5 . . ?
H14D C142 H14E 109.5 . . ?
H14D C142 H14F 109.5 . . ?
H14E C142 H14F 109.5 . . ?
C106 C144 C135 115.1(5) 3_665 . ?
C106 C144 H14G 108.5 3_665 . ?
C106 C144 H14H 108.5 3_665 . ?
C135 C144 H14G 108.5 . . ?
C135 C144 H14H 108.5 . . ?
H14G C144 H14H 107.5 . . ?
H15A C151 H15B 108.9 . . ?
C152 C151 H15A 110.8 . . ?
C152 C151 H15B 110.8 . . ?
O15 C151 H15A 110.8 . . ?
O15 C151 H15B 110.8 . . ?
O15 C151 C152 104.6(6) . . ?
C151 C152 H15C 111.5 . . ?
C151 C152 H15D 111.5 . . ?
C151 C152 C153 101.3(6) . . ?
H15C C152 H15D 109.3 . . ?
C153 C152 H15C 111.5 . . ?
C153 C152 H15D 111.5 . . ?
C152 C153 H15E 111.2 . . ?
C152 C153 H15F 111.2 . . ?
H15E C153 H15F 109.1 . . ?
C154 C153 C152 103.0(6) . . ?
C154 C153 H15E 111.2 . . ?
C154 C153 H15F 111.2 . . ?
C153 C154 H15G 110.1 . . ?
C153 C154 H15H 110.1 . . ?
H15G C154 H15H 108.5 . . ?
O15 C154 C153 107.8(6) . . ?
O15 C154 H15G 110.1 . . ?
O15 C154 H15H 110.1 . . ?
N1 C211 C212 177.0(12) . . ?
C211 C212 H21G 109.5 . . ?
C211 C212 H21H 109.5 . . ?
C211 C212 H21I 109.5 . . ?
H21G C212 H21H 109.5 . . ?
H21G C212 H21I 109.5 . . ?
H21H C212 H21I 109.5 . . ?
N2 C221 C222 178.5(11) . . ?
C221 C222 H22C 109.5 . . ?
C221 C222 H22D 109.5 . . ?
C221 C222 H22E 109.5 . . ?
H22C C222 H22D 109.5 . . ?
H22C C222 H22E 109.5 . . ?
H22D C222 H22E 109.5 . . ?
N5 C251 C252 175.2(9) . . ?
C251 C252 H25A 109.5 . . ?
C251 C252 H25B 109.5 . . ?
C251 C252 H25C 109.5 . . ?
H25A C252 H25B 109.5 . . ?
H25A C252 H25C 109.5 . . ?
H25B C252 H25C 109.5 . . ?
N6 C261 C262 175.9(9) . . ?
C261 C262 H26A 109.5 . . ?
C261 C262 H26B 109.5 . . ?
C261 C262 H26C 109.5 . . ?
H26A C262 H26B 109.5 . . ?
H26A C262 H26C 109.5 . . ?
H26B C262 H26C 109.5 . . ?
N7 C27A C28A 164.2(19) . . ?
C27A C28A H28A 109.5 . . ?
C27A C28A H28B 109.5 . . ?
C27A C28A H28C 109.5 . . ?
H28A C28A H28B 109.5 . . ?
H28A C28A H28C 109.5 . . ?
H28B C28A H28C 109.5 . . ?
H28D C28B H28E 109.5 . . ?
H28D C28B H28F 109.5 . . ?
H28E C28B H28F 109.5 . . ?
C27B C28B H28D 109.5 . . ?
C27B C28B H28E 109.5 . . ?
C27B C28B H28F 109.5 . . ?
N7 C27B C28B 175(3) . . ?
N8 C281 C282 176.3(15) . . ?
C281 C282 H28G 109.5 . . ?
C281 C282 H28H 109.5 . . ?
C281 C282 H28I 109.5 . . ?
H28G C282 H28H 109.5 . . ?
H28G C282 H28I 109.5 . . ?
H28H C282 H28I 109.5 . . ?
Li1 O1 Li2 111.9(5) . . ?
Li3 O1 Li1 109.2(6) . . ?
Li3 O1 Li2 80.8(4) . . ?
C1 O1 Li1 111.7(5) . . ?
C1 O1 Li2 119.8(4) . . ?
C1 O1 Li3 119.9(4) . . ?
Li2 O2 Co2 89.4(3) . . ?
C12 O2 Co2 129.5(4) . . ?
C12 O2 Li2 139.6(5) . . ?
Co2 O3 Co3 108.68(19) . . ?
C23 O3 Co2 125.1(3) . . ?
C23 O3 Co3 126.3(3) . . ?
Li5 O4 Co3 90.4(4) . . ?
C34 O4 Li5 138.2(5) . . ?
C34 O4 Co3 131.4(4) . . ?
Li5 O5 Li6 78.5(5) . . ?
Li4 O5 Li5 117.1(5) . . ?
Li4 O5 Li6 116.2(5) . . ?
C45 O5 Li5 118.0(5) . . ?
C45 O5 Li4 105.0(4) . . ?
C45 O5 Li6 121.2(4) . . ?
Li6 O6 Co4 89.1(3) . . ?
C56 O6 Co4 127.9(4) . . ?
C56 O6 Li6 139.7(5) . . ?
Co1 O7 Co4 110.95(19) . . ?
C67 O7 Co4 122.5(4) . . ?
C67 O7 Co1 126.5(3) . . ?
Li3 O8 Co1 91.5(4) . . ?
C78 O8 Li3 137.6(5) . . ?
C78 O8 Co1 130.9(4) . . ?
Co2 O9 Li2 81.5(3) . . ?
Co2 O9 Li3 138.3(3) . . ?
Li2 O9 Li3 75.4(4) . . ?
Co1 O9 Co2 90.91(17) . . ?
Co1 O9 Li2 136.1(3) . . ?
Co1 O9 Li3 82.7(3) . . ?
Li5 O10 Co3 83.1(4) . . ?
Co4 O10 Li5 137.2(4) . . ?
Co4 O10 Co3 91.42(17) . . ?
Li6 O10 Li5 75.3(4) . . ?
Li6 O10 Co4 80.8(3) . . ?
Li6 O10 Co3 137.3(3) . . ?
C24A N13 Li2 139.6(10) . . ?
C24C N13 Li2 148.0(16) . . ?
C151 O15 Li4 124.1(5) . . ?
C151 O15 C154 109.5(5) . . ?
C154 O15 Li4 126.4(5) . . ?
Li7 O16 Li8 79.2(5) . . ?
Li9 O16 Li8 111.4(6) . . ?
Li9 O16 Li7 116.5(7) . . ?
C112 O16 Li8 121.1(5) . . ?
C112 O16 Li7 118.3(5) . . ?
C112 O16 Li9 108.3(6) . . ?
Li7 O17 Co6 91.2(4) . . ?
C123 O17 Li7 136.3(5) . . ?
C123 O17 Co6 131.7(4) . . ?
Co5 O18 Co6 110.9(2) 3_665 . ?
C134 O18 Co5 122.9(4) . 3_665 ?
C134 O18 Co6 126.0(4) . . ?
Li8 O19 Li5A 89.5(4) . . ?
C101 O19 Li8 138.6(6) . . ?
C101 O19 Li5A 131.6(4) . . ?
Li8 O20 Li5A 81.2(4) . . ?
Li8 O20 Li7 76.1(5) . . ?
Li8 O20 Co6 136.9(4) . . ?
Li7 O20 Li5A 136.1(3) . . ?
Co6 O20 Li5A 89.28(18) . . ?
Co6 O20 Li7 82.6(3) . . ?
C211 N1 Li1 173.4(9) . . ?
C221 N2 Li1 170.1(9) . . ?
C23A N3 Li1 161.0(12) . . ?
C23C N3 Li1 150(2) . . ?
C251 N5 Li4 170.8(8) . . ?
C261 N6 Li6 154.6(7) . . ?
C27A N7 Li9 171.6(14) . . ?
C27B N7 Li9 144.9(18) . . ?
C281 N8 Li9 170.3(12) . . ?
Co1 Br1 Co2 69.56(5) . . ?
Co3 Br2 Co4 70.37(5) . . ?
Co6 Br3 Li5A 69.83(6) . . ?
C118 C121 H12F 109.5 . . ?
C118 C121 H12G 109.5 . . ?
C118 C121 H12H 109.5 . . ?
H12F C121 H12G 109.5 . . ?
H12F C121 H12H 109.5 . . ?
H12G C121 H12H 109.5 . . ?
C240 C239 N24 173.5(16) . . ?
C140 C143 H14I 109.5 . . ?
C140 C143 H14J 109.5 . . ?
C140 C143 H14K 109.5 . . ?
H14I C143 H14J 109.5 . . ?
H14I C143 H14K 109.5 . . ?
H14J C143 H14K 109.5 . . ?
C239 C240 H24G 109.5 . . ?
C239 C240 H24H 109.5 . . ?
C239 C240 H24I 109.5 . . ?
H24G C240 H24H 109.5 . . ?
H24G C240 H24I 109.5 . . ?
H24H C240 H24I 109.5 . . ?
N13 C24A C24B 157.1(16) . . ?
C24A C24B H24A 109.5 . . ?
C24A C24B H24B 109.5 . . ?
C24A C24B H24C 109.5 . . ?
H24A C24B H24B 109.5 . . ?
H24A C24B H24C 109.5 . . ?
H24B C24B H24C 109.5 . . ?
N13 C24C C24D 159(3) . . ?
C24C C24D H24D 109.5 . . ?
C24C C24D H24E 109.5 . . ?
C24C C24D H24F 109.5 . . ?
H24D C24D H24E 109.5 . . ?
H24D C24D H24F 109.5 . . ?
H24E C24D H24F 109.5 . . ?
N3 C23A C23B 165.3(15) . . ?
C23A C23B H23A 109.5 . . ?
C23A C23B H23B 109.5 . . ?
C23A C23B H23C 109.5 . . ?
H23A C23B H23B 109.5 . . ?
H23A C23B H23C 109.5 . . ?
H23B C23B H23C 109.5 . . ?
N3 C23C C23D 177(4) . . ?
C23C C23D H23D 109.5 . . ?
C23C C23D H23E 109.5 . . ?
C23C C23D H23F 109.5 . . ?
H23D C23D H23E 109.5 . . ?
H23D C23D H23F 109.5 . . ?
H23E C23D H23F 109.5 . . ?
C29 C30A H30D 109.5 . . ?
C29 C30A H30E 109.5 . . ?
C29 C30A H30F 109.5 . . ?
H30D C30A H30E 109.5 . . ?
H30D C30A H30F 109.5 . . ?
H30E C30A H30F 109.5 . . ?
C29 C31A H31D 109.5 . . ?
C29 C31A H31E 109.5 . . ?
C29 C31A H31F 109.5 . . ?
H31D C31A H31E 109.5 . . ?
H31D C31A H31F 109.5 . . ?
H31E C31A H31F 109.5 . . ?
C29 C32A H32D 109.5 . . ?
C29 C32A H32E 109.5 . . ?
C29 C32A H32F 109.5 . . ?
H32D C32A H32E 109.5 . . ?
H32D C32A H32F 109.5 . . ?
H32E C32A H32F 109.5 . . ?
C40 C43A H43D 109.5 . . ?
C40 C43A H43E 109.5 . . ?
C40 C43A H43F 109.5 . . ?
H43D C43A H43E 109.5 . . ?
H43D C43A H43F 109.5 . . ?
H43E C43A H43F 109.5 . . ?
C40 C42A H42D 109.5 . . ?
C40 C42A H42E 109.5 . . ?
C40 C42A H42F 109.5 . . ?
H42D C42A H42E 109.5 . . ?
H42D C42A H42F 109.5 . . ?
H42E C42A H42F 109.5 . . ?
C40 C41A H41D 109.5 . . ?
C40 C41A H41E 109.5 . . ?
C40 C41A H41F 109.5 . . ?
H41D C41A H41E 109.5 . . ?
H41D C41A H41F 109.5 . . ?
H41E C41A H41F 109.5 . . ?

loop_
_geom_bond_atom_site_label_1
_geom_bond_atom_site_label_2
_geom_bond_distance
_geom_bond_site_symmetry_2
_geom_bond_publ_flag
Li5 Li4 3.306(17) . ?
Li5 Li6 2.466(15) . ?
Li5 Co3 2.698(12) . ?
Li5 O4 1.899(12) . ?
Li5 O5 1.945(13) . ?
Li5 O10 2.026(13) . ?
Li5 O24 1.970(13) . ?
Co4 Li6 2.610(9) . ?
Co4 Co3 2.903(2) . ?
Co4 O6 1.887(4) . ?
Co4 O7 1.938(4) . ?
Co4 O10 2.014(4) . ?
Co4 Br2 2.5682(19) . ?
Li8 Li5A 2.656(13) . ?
Li8 Li7 2.496(17) . ?
Li8 Li9 3.20(2) . ?
Li8 O16 1.965(14) . ?
Li8 O19 1.867(14) . ?
Li8 O20 2.019(14) . ?
Li8 O23 1.944(15) . ?
Li5A Co6 2.874(2) . ?
Li5A Co6 3.156(2) 3_665 ?
Li5A O18 1.903(4) 3_665 ?
Li5A O19 1.904(5) . ?
Li5A O20 2.061(5) . ?
Li5A Br3 2.539(2) . ?
Co2 Li2 2.648(10) . ?
Co2 Co1 2.874(2) . ?
Co2 O2 1.923(4) . ?
Co2 O3 1.906(4) . ?
Co2 O9 2.017(4) . ?
Co2 Br1 2.565(2) . ?
Li1 Li2 3.224(16) . ?
Li1 Li3 3.114(17) . ?
Li1 C1 2.751(12) . ?
Li1 O1 1.928(12) . ?
Li1 N1 2.079(16) . ?
Li1 N2 2.083(17) . ?
Li1 N3 2.010(14) . ?
Li2 Li3 2.500(14) . ?
Li2 O1 1.963(10) . ?
Li2 O2 1.840(10) . ?
Li2 O9 2.041(10) . ?
Li2 N13 1.964(10) . ?
Li3 Co1 2.686(10) . ?
Li3 O1 1.891(11) . ?
Li3 O8 1.872(10) . ?
Li3 O9 2.049(11) . ?
Li3 O14 1.996(11) . ?
Li4 Li6 3.297(14) . ?
Li4 C45 2.641(11) . ?
Li4 O5 1.931(11) . ?
Li4 O12 2.100(14) . ?
Li4 O15 1.956(13) . ?
Li4 N5 2.042(12) . ?
Li6 O5 1.952(9) . ?
Li6 O6 1.833(9) . ?
Li6 O10 2.011(10) . ?
Li6 N6 2.053(10) . ?
Li7 Li9 3.28(2) . ?
Li7 Co6 2.679(11) . ?
Li7 O16 1.951(11) . ?
Li7 O17 1.834(11) . ?
Li7 O20 2.031(11) . ?
Li7 O21 2.014(12) . ?
Li9 C112 2.647(14) . ?
Li9 O16 1.907(14) . ?
Li9 O22 2.28(2) . ?
Li9 N7 1.975(19) . ?
Li9 N8 2.010(16) . ?
Co1 O7 1.928(4) . ?
Co1 O8 1.879(4) . ?
Co1 O9 2.015(4) . ?
Co1 Br1 2.4712(13) . ?
Co3 O3 1.907(4) . ?
Co3 O4 1.904(4) . ?
Co3 O10 2.042(4) . ?
Co3 Br2 2.4685(13) . ?
Co6 O17 1.914(5) . ?
Co6 O18 1.929(4) . ?
Co6 O20 2.030(4) . ?
Co6 Br3 2.4818(15) . ?
C1 C2 1.409(8) . ?
C1 C6 1.393(8) . ?
C1 O1 1.375(6) . ?
C2 C3 1.388(8) . ?
C2 C11 1.554(8) . ?
C3 H3 0.9500 . ?
C3 C4 1.387(8) . ?
C4 C5 1.361(9) . ?
C4 C7 1.549(8) . ?
C5 H5 0.9500 . ?
C5 C6 1.397(8) . ?
C6 C88 1.553(9) . ?
C7 C8 1.515(9) . ?
C7 C9 1.502(10) . ?
C7 C10 1.531(11) . ?
C8 H8A 0.9800 . ?
C8 H8B 0.9800 . ?
C8 H8C 0.9800 . ?
C9 H9A 0.9800 . ?
C9 H9B 0.9800 . ?
C9 H9C 0.9800 . ?
C10 H10A 0.9800 . ?
C10 H10B 0.9800 . ?
C10 H10C 0.9800 . ?
C11 H11A 0.9900 . ?
C11 H11B 0.9900 . ?
C11 C17 1.517(8) . ?
C12 C13 1.406(8) . ?
C12 C17 1.422(8) . ?
C12 O2 1.310(7) . ?
C13 C14 1.409(9) . ?
C13 C22 1.532(8) . ?
C14 H14 0.9500 . ?
C14 C15 1.385(9) . ?
C15 C16 1.398(9) . ?
C15 C18 1.574(10) . ?
C16 H16 0.9500 . ?
C16 C17 1.369(8) . ?
C18 C19A 1.483(13) . ?
C18 C20A 1.616(14) . ?
C18 C21A 1.480(13) . ?
C18 C20B 1.601(15) . ?
C18 C21B 1.443(15) . ?
C18 C19B 1.487(15) . ?
C19A H19A 0.9800 . ?
C19A H19B 0.9800 . ?
C19A H19C 0.9800 . ?
C20A H20A 0.9800 . ?
C20A H20B 0.9800 . ?
C20A H20C 0.9800 . ?
C21A H21A 0.9800 . ?
C21A H21B 0.9800 . ?
C21A H21C 0.9800 . ?
C20B H20D 0.9800 . ?
C20B H20E 0.9800 . ?
C20B H20F 0.9800 . ?
C21B H21D 0.9800 . ?
C21B H21E 0.9800 . ?
C21B H21F 0.9800 . ?
C19B H19D 0.9800 . ?
C19B H19E 0.9800 . ?
C19B H19F 0.9800 . ?
C22 H22A 0.9900 . ?
C22 H22B 0.9900 . ?
C22 C28 1.507(8) . ?
C23 C24 1.420(8) . ?
C23 C28 1.404(8) . ?
C23 O3 1.373(6) . ?
C24 C25 1.414(8) . ?
C24 C33 1.519(8) . ?
C25 H25 0.9500 . ?
C25 C26 1.393(9) . ?
C26 C27 1.397(9) . ?
C26 C29 1.530(9) . ?
C27 H27 0.9500 . ?
C27 C28 1.392(8) . ?
C29 C30 1.536(13) . ?
C29 C31 1.537(14) . ?
C29 C32 1.453(13) . ?
C29 C30A 1.584(18) . ?
C29 C31A 1.502(18) . ?
C29 C32A 1.441(18) . ?
C30 H30A 0.9800 . ?
C30 H30B 0.9800 . ?
C30 H30C 0.9800 . ?
C31 H31A 0.9800 . ?
C31 H31B 0.9800 . ?
C31 H31C 0.9800 . ?
C32 H32A 0.9800 . ?
C32 H32B 0.9800 . ?
C32 H32C 0.9800 . ?
C33 H33A 0.9900 . ?
C33 H33B 0.9900 . ?
C33 C39 1.527(8) . ?
C34 C35 1.420(8) . ?
C34 C39 1.417(8) . ?
C34 O4 1.324(6) . ?
C35 C36 1.357(8) . ?
C35 C44 1.540(8) . ?
C36 H36 0.9500 . ?
C36 C37 1.389(9) . ?
C37 C38 1.393(9) . ?
C37 C40 1.514(9) . ?
C38 H38 0.9500 . ?
C38 C39 1.382(8) . ?
C40 C41 1.531(14) . ?
C40 C42 1.578(15) . ?
C40 C43 1.489(14) . ?
C40 C43A 1.550(16) . ?
C40 C42A 1.479(16) . ?
C40 C41A 1.537(15) . ?
C41 H41A 0.9800 . ?
C41 H41B 0.9800 . ?
C41 H41C 0.9800 . ?
C42 H42A 0.9800 . ?
C42 H42B 0.9800 . ?
C42 H42C 0.9800 . ?
C43 H43A 0.9800 . ?
C43 H43B 0.9800 . ?
C43 H43C 0.9800 . ?
C44 H44A 0.9900 . ?
C44 H44B 0.9900 . ?
C44 C50 1.516(8) . ?
C45 C46 1.428(8) . ?
C45 C50 1.378(8) . ?
C45 O5 1.369(6) . ?
C46 C47 1.396(8) . ?
C46 C55 1.513(8) . ?
C47 H47 0.9500 . ?
C47 C48 1.403(8) . ?
C48 C49 1.381(8) . ?
C48 C51 1.552(8) . ?
C49 H49 0.9500 . ?
C49 C50 1.422(8) . ?
C51 C52 1.521(10) . ?
C51 C53 1.522(9) . ?
C51 C54 1.536(10) . ?
C52 H52A 0.9800 . ?
C52 H52B 0.9800 . ?
C52 H52C 0.9800 . ?
C53 H53A 0.9800 . ?
C53 H53B 0.9800 . ?
C53 H53C 0.9800 . ?
C54 H54A 0.9800 . ?
C54 H54B 0.9800 . ?
C54 H54C 0.9800 . ?
C55 H55A 0.9900 . ?
C55 H55B 0.9900 . ?
C55 C61 1.520(8) . ?
C56 C57 1.423(8) . ?
C56 C61 1.399(8) . ?
C56 O6 1.310(7) . ?
C57 C58 1.387(8) . ?
C57 C66 1.520(9) . ?
C58 H58 0.9500 . ?
C58 C59 1.383(10) . ?
C59 C60 1.414(9) . ?
C59 C62 1.548(9) . ?
C60 H60 0.9500 . ?
C60 C61 1.397(8) . ?
C62 C63 1.458(14) . ?
C62 C64 1.585(13) . ?
C62 C65 1.535(10) . ?
C63 H63A 0.9800 . ?
C63 H63B 0.9800 . ?
C63 H63C 0.9800 . ?
C64 H64A 0.9800 . ?
C64 H64B 0.9800 . ?
C64 H64C 0.9800 . ?
C65 H65A 0.9800 . ?
C65 H65B 0.9800 . ?
C65 H65C 0.9800 . ?
C66 H66A 0.9900 . ?
C66 H66B 0.9900 . ?
C66 C72 1.516(7) . ?
C67 C68 1.422(7) . ?
C67 C72 1.415(8) . ?
C67 O7 1.348(7) . ?
C68 C69 1.384(8) . ?
C68 C77 1.515(8) . ?
C69 H69 0.9500 . ?
C69 C70 1.382(8) . ?
C70 C71 1.409(8) . ?
C70 C73 1.537(8) . ?
C71 H71 0.9500 . ?
C71 C72 1.397(8) . ?
C73 C74 1.510(10) . ?
C73 C75 1.557(10) . ?
C73 C76 1.542(10) . ?
C74 H74A 0.9800 . ?
C74 H74B 0.9800 . ?
C74 H74C 0.9800 . ?
C75 H75A 0.9800 . ?
C75 H75B 0.9800 . ?
C75 H75C 0.9800 . ?
C76 H76A 0.9800 . ?
C76 H76B 0.9800 . ?
C76 H76C 0.9800 . ?
C77 H77A 0.9900 . ?
C77 H77B 0.9900 . ?
C77 C83 1.544(9) . ?
C78 C79 1.419(9) . ?
C78 C83 1.388(9) . ?
C78 O8 1.348(7) . ?
C79 C80 1.397(8) . ?
C79 C88 1.497(9) . ?
C80 H80 0.9500 . ?
C80 C81 1.404(11) . ?
C81 C82 1.387(11) . ?
C81 C84 1.542(11) . ?
C82 H82 0.9500 . ?
C82 C83 1.410(8) . ?
C84 C85 1.401(14) . ?
C84 C86 1.471(14) . ?
C84 C87 1.78(2) . ?
C85 H85A 0.9800 . ?
C85 H85B 0.9800 . ?
C85 H85C 0.9800 . ?
C86 H86A 0.9800 . ?
C86 H86B 0.9800 . ?
C86 H86C 0.9800 . ?
C87 H87A 0.9800 . ?
C87 H87B 0.9800 . ?
C87 H87C 0.9800 . ?
C88 H88A 0.9900 . ?
C88 H88B 0.9900 . ?
C101 C102 1.405(9) . ?
C101 C106 1.439(9) . ?
C101 O19 1.322(7) . ?
C102 C103 1.391(8) . ?
C102 C111 1.512(9) . ?
C103 H103 0.9500 . ?
C103 C104 1.386(10) . ?
C104 C105 1.410(10) . ?
C104 C107 1.539(10) . ?
C105 H105 0.9500 . ?
C105 C106 1.378(9) . ?
C106 C144 1.505(9) 3_665 ?
C107 C108 1.487(15) . ?
C107 C109 1.530(13) . ?
C107 C110 1.440(14) . ?
C108 H10D 0.9800 . ?
C108 H10E 0.9800 . ?
C108 H10F 0.9800 . ?
C109 H10G 0.9800 . ?
C109 H10H 0.9800 . ?
C109 H10I 0.9800 . ?
C110 H11C 0.9800 . ?
C110 H11D 0.9800 . ?
C110 H11E 0.9800 . ?
C111 H11F 0.9900 . ?
C111 H11G 0.9900 . ?
C111 C117 1.561(8) . ?
C112 C113 1.428(8) . ?
C112 C117 1.399(8) . ?
C112 O16 1.332(7) . ?
C113 C114 1.376(8) . ?
C113 C122 1.542(8) . ?
C114 H114 0.9500 . ?
C114 C115 1.386(8) . ?
C115 C116 1.402(9) . ?
C115 C118 1.527(9) . ?
C116 H116 0.9500 . ?
C116 C117 1.377(8) . ?
C118 C119 1.518(10) . ?
C118 C120 1.525(11) . ?
C118 C121 1.521(10) . ?
C119 H11H 0.9800 . ?
C119 H11I 0.9800 . ?
C119 H11J 0.9800 . ?
C120 H12A 0.9800 . ?
C120 H12B 0.9800 . ?
C120 H12C 0.9800 . ?
C122 H12D 0.9900 . ?
C122 H12E 0.9900 . ?
C122 C128 1.519(9) . ?
C123 C124 1.409(9) . ?
C123 C128 1.386(9) . ?
C123 O17 1.334(7) . ?
C124 C125 1.408(9) . ?
C124 C133 1.504(9) . ?
C125 H125 0.9500 . ?
C125 C126 1.389(9) . ?
C126 C127 1.396(9) . ?
C126 C129 1.550(9) . ?
C127 H127 0.9500 . ?
C127 C128 1.402(8) . ?
C129 C130 1.482(13) . ?
C129 C132 1.540(11) . ?
C129 C131 1.528(12) . ?
C130 H13A 0.9800 . ?
C130 H13B 0.9800 . ?
C130 H13C 0.9800 . ?
C132 H13D 0.9800 . ?
C132 H13E 0.9800 . ?
C132 H13F 0.9800 . ?
C131 H13G 0.9800 . ?
C131 H13H 0.9800 . ?
C131 H13I 0.9800 . ?
C133 H13J 0.9900 . ?
C133 H13K 0.9900 . ?
C133 C139 1.520(9) . ?
C134 C135 1.364(9) . ?
C134 C139 1.414(9) . ?
C134 O18 1.361(7) . ?
C135 C136 1.391(8) . ?
C135 C144 1.546(9) . ?
C136 H136 0.9500 . ?
C136 C137 1.379(11) . ?
C137 C138 1.395(11) . ?
C137 C140 1.512(10) . ?
C138 H138 0.9500 . ?
C138 C139 1.373(9) . ?
C140 C141 1.490(12) . ?
C140 C142 1.499(12) . ?
C140 C143 1.648(15) . ?
C141 H14A 0.9800 . ?
C141 H14B 0.9800 . ?
C141 H14C 0.9800 . ?
C142 H14D 0.9800 . ?
C142 H14E 0.9800 . ?
C142 H14F 0.9800 . ?
C144 H14G 0.9900 . ?
C144 H14H 0.9900 . ?
C151 H15A 0.9900 . ?
C151 H15B 0.9900 . ?
C151 C152 1.525(10) . ?
C151 O15 1.440(8) . ?
C152 H15C 0.9900 . ?
C152 H15D 0.9900 . ?
C152 C153 1.549(11) . ?
C153 H15E 0.9900 . ?
C153 H15F 0.9900 . ?
C153 C154 1.486(11) . ?
C154 H15G 0.9900 . ?
C154 H15H 0.9900 . ?
C154 O15 1.442(8) . ?
C211 C212 1.482(14) . ?
C211 N1 1.127(11) . ?
C212 H21G 0.9800 . ?
C212 H21H 0.9800 . ?
C212 H21I 0.9800 . ?
C221 C222 1.409(13) . ?
C221 N2 1.112(11) . ?
C222 H22C 0.9800 . ?
C222 H22D 0.9800 . ?
C222 H22E 0.9800 . ?
C251 C252 1.449(10) . ?
C251 N5 1.143(8) . ?
C252 H25A 0.9800 . ?
C252 H25B 0.9800 . ?
C252 H25C 0.9800 . ?
C261 C262 1.571(11) . ?
C261 N6 1.106(9) . ?
C262 H26A 0.9800 . ?
C262 H26B 0.9800 . ?
C262 H26C 0.9800 . ?
C27A C28A 1.544(19) . ?
C27A N7 1.176(15) . ?
C28A H28A 0.9800 . ?
C28A H28B 0.9800 . ?
C28A H28C 0.9800 . ?
C28B H28D 0.9800 . ?
C28B H28E 0.9800 . ?
C28B H28F 0.9800 . ?
C28B C27B 1.58(2) . ?
C27B N7 1.222(17) . ?
C281 C282 1.456(15) . ?
C281 N8 1.133(12) . ?
C282 H28G 0.9800 . ?
C282 H28H 0.9800 . ?
C282 H28I 0.9800 . ?
N13 C24A 1.227(12) . ?
N13 C24C 1.201(15) . ?
N3 C23A 1.173(11) . ?
N3 C23C 1.235(16) . ?
C121 H12F 0.9800 . ?
C121 H12G 0.9800 . ?
C121 H12H 0.9800 . ?
N24 C239 1.355(15) . ?
C239 C240 1.171(16) . ?
C143 H14I 0.9800 . ?
C143 H14J 0.9800 . ?
C143 H14K 0.9800 . ?
C240 H24G 0.9800 . ?
C240 H24H 0.9800 . ?
C240 H24I 0.9800 . ?
C24A C24B 1.496(14) . ?
C24B H24A 0.9800 . ?
C24B H24B 0.9800 . ?
C24B H24C 0.9800 . ?
C24C C24D 1.498(17) . ?
C24D H24D 0.9800 . ?
C24D H24E 0.9800 . ?
C24D H24F 0.9800 . ?
C23A C23B 1.499(13) . ?
C23B H23A 0.9800 . ?
C23B H23B 0.9800 . ?
C23B H23C 0.9800 . ?
C23C C23D 1.515(18) . ?
C23D H23D 0.9800 . ?
C23D H23E 0.9800 . ?
C23D H23F 0.9800 . ?
C30A H30D 0.9800 . ?
C30A H30E 0.9800 . ?
C30A H30F 0.9800 . ?
C31A H31D 0.9800 . ?
C31A H31E 0.9800 . ?
C31A H31F 0.9800 . ?
C32A H32D 0.9800 . ?
C32A H32E 0.9800 . ?
C32A H32F 0.9800 . ?
C43A H43D 0.9800 . ?
C43A H43E 0.9800 . ?
C43A H43F 0.9800 . ?
C42A H42D 0.9800 . ?
C42A H42E 0.9800 . ?
C42A H42F 0.9800 . ?
C41A H41D 0.9800 . ?
C41A H41E 0.9800 . ?
C41A H41F 0.9800 . ?

loop_
_geom_torsion_atom_site_label_1
_geom_torsion_atom_site_label_2
_geom_torsion_atom_site_label_3
_geom_torsion_atom_site_label_4
_geom_torsion
_geom_torsion_site_symmetry_1
_geom_torsion_site_symmetry_2
_geom_torsion_site_symmetry_3
_geom_torsion_site_symmetry_4
_geom_torsion_publ_flag
Li5 Li6 O6 Co4 52.9(6) . . . . ?
Li5 Li6 O6 C56 -105.7(8) . . . . ?
Co4 Li6 O6 C56 -158.6(7) . . . . ?
Li8 Li7 O17 Co6 -57.5(6) . . . . ?
Li8 Li7 O17 C123 132.5(7) . . . . ?
Li5A Li8 O19 C101 -174.0(8) . . . . ?
Co2 Li2 O2 C12 165.8(8) . . . . ?
Co2 Co1 O8 Li3 -47.2(4) . . . . ?
Co2 Co1 O8 C78 131.5(5) . . . . ?
Li1 Li2 O2 Co2 -152.4(8) . . . . ?
Li1 Li2 O2 C12 13.4(13) . . . . ?
Li1 Li3 O1 Li2 110.1(6) . . . . ?
Li1 Li3 O1 C1 -130.7(7) . . . . ?
Li1 Li3 O8 Co1 153.1(8) . . . . ?
Li1 Li3 O8 C78 -25.4(13) . . . . ?
Li1 C1 C2 C3 -132.1(6) . . . . ?
Li1 C1 C2 C11 46.7(7) . . . . ?
Li1 C1 C6 C5 133.8(6) . . . . ?
Li1 C1 C6 C88 -44.7(7) . . . . ?
Li1 C1 O1 Li2 -133.6(7) . . . . ?
Li1 C1 O1 Li3 129.6(7) . . . . ?
Li1 N3 C23A C23B 163(4) . . . . ?
Li2 Li3 O1 Li1 -110.1(6) . . . . ?
Li2 Li3 O1 C1 119.2(5) . . . . ?
Li2 Li3 O8 Co1 53.2(6) . . . . ?
Li2 Li3 O8 C78 -125.4(7) . . . . ?
Li2 N13 C24A C24B -150(3) . . . . ?
Li2 N13 C24C C24D -127(7) . . . . ?
Li3 Li2 O2 Co2 -55.2(6) . . . . ?
Li3 Li2 O2 C12 110.6(8) . . . . ?
Li3 Co1 O8 C78 178.7(7) . . . . ?
Li4 Li5 O4 Co3 -149.8(8) . . . . ?
Li4 Li5 O4 C34 31.4(13) . . . . ?
Li4 Li6 O6 Co4 153.7(6) . . . . ?
Li4 Li6 O6 C56 -4.9(10) . . . . ?
Li4 C45 C46 C47 126.5(5) . . . . ?
Li4 C45 C46 C55 -50.3(7) . . . . ?
Li4 C45 C50 C44 48.8(7) . . . . ?
Li4 C45 C50 C49 -127.2(5) . . . . ?
Li4 C45 O5 Li5 -132.5(7) . . . . ?
Li4 C45 O5 Li6 134.2(6) . . . . ?
Li6 Li5 O4 Co3 -56.0(7) . . . . ?
Li6 Li5 O4 C34 125.3(7) . . . . ?
Li6 Co4 O6 C56 162.6(6) . . . . ?
Li7 Li8 O19 Li5A 57.3(8) . . . . ?
Li7 Li8 O19 C101 -116.7(9) . . . . ?
Li9 Li8 O19 Li5A 154.5(9) . . . . ?
Li9 Li8 O19 C101 -19.5(15) . . . . ?
Li9 Li7 O17 Co6 -148.1(8) . . . . ?
Li9 Li7 O17 C123 41.9(12) . . . . ?
Li9 C112 C113 C114 -130.8(7) . . . . ?
Li9 C112 C113 C122 47.1(8) . . . . ?
Li9 C112 C117 C111 -46.6(7) . . . . ?
Li9 C112 C117 C116 131.2(6) . . . . ?
Li9 C112 O16 Li8 130.4(9) . . . . ?
Li9 C112 O16 Li7 -135.3(8) . . . . ?
Co1 Li3 O1 Li1 -167.1(6) . . . . ?
Co1 Li3 O1 Li2 -57.0(5) . . . . ?
Co1 Li3 O1 C1 62.2(7) . . . . ?
Co1 Li3 O8 C78 -178.6(8) . . . . ?
Co3 Co4 O6 Li6 -46.2(3) . . . . ?
Co3 Co4 O6 C56 116.4(4) . . . . ?
Co6 Li7 O17 C123 -170.0(7) . . . . ?
C1 C2 C3 C4 -1.3(9) . . . . ?
C1 C2 C11 C17 114.0(6) . . . . ?
C1 C6 C88 C79 -115.8(6) . . . . ?
C2 C1 C6 C5 -0.1(8) . . . . ?
C2 C1 C6 C88 -178.6(5) . . . . ?
C2 C1 O1 Li1 91.0(7) . . . . ?
C2 C1 O1 Li2 -42.6(7) . . . . ?
C2 C1 O1 Li3 -139.3(6) . . . . ?
C2 C3 C4 C5 1.3(9) . . . . ?
C2 C3 C4 C7 178.5(6) . . . . ?
C2 C11 C17 C12 -87.5(6) . . . . ?
C2 C11 C17 C16 96.2(7) . . . . ?
C3 C2 C11 C17 -67.2(7) . . . . ?
C3 C4 C5 C6 -0.7(9) . . . . ?
C3 C4 C7 C8 -93.3(7) . . . . ?
C3 C4 C7 C9 148.8(7) . . . . ?
C3 C4 C7 C10 25.8(8) . . . . ?
C4 C5 C6 C1 0.1(9) . . . . ?
C4 C5 C6 C88 178.7(6) . . . . ?
C5 C4 C7 C8 83.7(8) . . . . ?
C5 C4 C7 C9 -34.2(9) . . . . ?
C5 C4 C7 C10 -157.1(6) . . . . ?
C5 C6 C88 C79 65.8(7) . . . . ?
C6 C1 C2 C3 0.7(8) . . . . ?
C6 C1 C2 C11 179.5(5) . . . . ?
C6 C1 O1 Li1 -87.0(7) . . . . ?
C6 C1 O1 Li2 139.4(5) . . . . ?
C6 C1 O1 Li3 42.6(7) . . . . ?
C7 C4 C5 C6 -177.9(6) . . . . ?
C11 C2 C3 C4 179.8(5) . . . . ?
C12 C13 C14 C15 0.9(10) . . . . ?
C12 C13 C22 C28 -77.6(7) . . . . ?
C13 C12 C17 C11 -177.3(5) . . . . ?
C13 C12 C17 C16 -1.0(8) . . . . ?
C13 C12 O2 Co2 -25.7(8) . . . . ?
C13 C12 O2 Li2 172.9(6) . . . . ?
C13 C14 C15 C16 3.8(10) . . . . ?
C13 C14 C15 C18 -177.3(7) . . . . ?
C13 C22 C28 C23 112.0(6) . . . . ?
C13 C22 C28 C27 -69.4(7) . . . . ?
C14 C13 C22 C28 102.4(6) . . . . ?
C14 C15 C16 C17 -7.3(10) . . . . ?
C14 C15 C18 C19A 5.7(13) . . . . ?
C14 C15 C18 C20A -109.7(9) . . . . ?
C14 C15 C18 C21A 140.2(10) . . . . ?
C14 C15 C18 C20B 66.8(11) . . . . ?
C14 C15 C18 C21B -178.0(11) . . . . ?
C14 C15 C18 C19B -41.2(13) . . . . ?
C15 C16 C17 C11 -177.8(6) . . . . ?
C15 C16 C17 C12 5.9(9) . . . . ?
C16 C15 C18 C19A -175.4(9) . . . . ?
C16 C15 C18 C20A 69.2(10) . . . . ?
C16 C15 C18 C21A -40.9(12) . . . . ?
C16 C15 C18 C20B -114.3(10) . . . . ?
C16 C15 C18 C21B 0.9(14) . . . . ?
C16 C15 C18 C19B 137.7(11) . . . . ?
C17 C12 C13 C14 -2.3(8) . . . . ?
C17 C12 C13 C22 177.6(5) . . . . ?
C17 C12 O2 Co2 154.9(4) . . . . ?
C17 C12 O2 Li2 -6.5(10) . . . . ?
C18 C15 C16 C17 173.8(7) . . . . ?
C22 C13 C14 C15 -179.1(6) . . . . ?
C23 C24 C25 C26 -0.2(9) . . . . ?
C23 C24 C33 C39 106.7(6) . . . . ?
C24 C23 C28 C22 177.7(5) . . . . ?
C24 C23 C28 C27 -0.9(8) . . . . ?
C24 C23 O3 Co2 148.1(4) . . . . ?
C24 C23 O3 Co3 -32.6(7) . . . . ?
C24 C25 C26 C27 -1.0(9) . . . . ?
C24 C25 C26 C29 -179.1(6) . . . . ?
C24 C33 C39 C34 -81.0(7) . . . . ?
C24 C33 C39 C38 97.8(6) . . . . ?
C25 C24 C33 C39 -73.8(7) . . . . ?
C25 C26 C27 C28 1.3(9) . . . . ?
C25 C26 C29 C30 -0.8(11) . . . . ?
C25 C26 C29 C31 113.3(9) . . . . ?
C25 C26 C29 C32 -128.5(9) . . . . ?
C25 C26 C29 C30A -58.0(13) . . . . ?
C25 C26 C29 C31A 47.3(14) . . . . ?
C25 C26 C29 C32A -171.7(14) . . . . ?
C26 C27 C28 C22 -179.0(6) . . . . ?
C26 C27 C28 C23 -0.4(9) . . . . ?
C27 C26 C29 C30 -178.8(8) . . . . ?
C27 C26 C29 C31 -64.7(9) . . . . ?
C27 C26 C29 C32 53.5(11) . . . . ?
C27 C26 C29 C30A 123.9(11) . . . . ?
C27 C26 C29 C31A -130.7(13) . . . . ?
C27 C26 C29 C32A 10.2(16) . . . . ?
C28 C23 C24 C25 1.1(8) . . . . ?
C28 C23 C24 C33 -179.4(5) . . . . ?
C28 C23 O3 Co2 -31.2(7) . . . . ?
C28 C23 O3 Co3 148.1(4) . . . . ?
C29 C26 C27 C28 179.5(6) . . . . ?
C33 C24 C25 C26 -179.7(6) . . . . ?
C34 C35 C36 C37 0.1(9) . . . . ?
C34 C35 C44 C50 -81.5(6) . . . . ?
C35 C34 C39 C33 176.5(5) . . . . ?
C35 C34 C39 C38 -2.3(8) . . . . ?
C35 C34 O4 Li5 -17.1(10) . . . . ?
C35 C34 O4 Co3 164.5(4) . . . . ?
C35 C36 C37 C38 -0.6(10) . . . . ?
C35 C36 C37 C40 -176.3(6) . . . . ?
C35 C44 C50 C45 119.6(6) . . . . ?
C35 C44 C50 C49 -64.3(7) . . . . ?
C36 C35 C44 C50 100.2(7) . . . . ?
C36 C37 C38 C39 -0.4(10) . . . . ?
C36 C37 C40 C41 -55.8(11) . . . . ?
C36 C37 C40 C42 59.7(10) . . . . ?
C36 C37 C40 C43 167.7(9) . . . . ?
C36 C37 C40 C43A -153.1(10) . . . . ?
C36 C37 C40 C42A 98.6(12) . . . . ?
C36 C37 C40 C41A -29.0(13) . . . . ?
C37 C38 C39 C33 -177.0(6) . . . . ?
C37 C38 C39 C34 1.9(9) . . . . ?
C38 C37 C40 C41 128.7(10) . . . . ?
C38 C37 C40 C42 -115.7(10) . . . . ?
C38 C37 C40 C43 -7.8(12) . . . . ?
C38 C37 C40 C43A 31.5(12) . . . . ?
C38 C37 C40 C42A -76.8(13) . . . . ?
C38 C37 C40 C41A 155.5(11) . . . . ?
C39 C34 C35 C36 1.4(8) . . . . ?
C39 C34 C35 C44 -176.9(5) . . . . ?
C39 C34 O4 Li5 158.9(7) . . . . ?
C39 C34 O4 Co3 -19.4(8) . . . . ?
C40 C37 C38 C39 175.2(6) . . . . ?
C44 C35 C36 C37 178.3(6) . . . . ?
C45 C46 C47 C48 4.0(8) . . . . ?
C45 C46 C55 C61 -111.8(6) . . . . ?
C46 C45 C50 C44 177.1(5) . . . . ?
C46 C45 C50 C49 1.1(8) . . . . ?
C46 C45 O5 Li5 139.8(6) . . . . ?
C46 C45 O5 Li4 -87.6(6) . . . . ?
C46 C45 O5 Li6 46.6(7) . . . . ?
C46 C47 C48 C49 -1.7(8) . . . . ?
C46 C47 C48 C51 -175.6(5) . . . . ?
C46 C55 C61 C56 86.5(6) . . . . ?
C46 C55 C61 C60 -90.0(7) . . . . ?
C47 C46 C55 C61 71.3(7) . . . . ?
C47 C48 C49 C50 -0.9(8) . . . . ?
C47 C48 C51 C52 -37.0(8) . . . . ?
C47 C48 C51 C53 81.6(7) . . . . ?
C47 C48 C51 C54 -159.7(6) . . . . ?
C48 C49 C50 C44 -175.0(5) . . . . ?
C48 C49 C50 C45 1.2(8) . . . . ?
C49 C48 C51 C52 149.5(6) . . . . ?
C49 C48 C51 C53 -91.9(7) . . . . ?
C49 C48 C51 C54 26.8(8) . . . . ?
C50 C45 C46 C47 -3.6(8) . . . . ?
C50 C45 C46 C55 179.6(5) . . . . ?
C50 C45 O5 Li5 -42.0(7) . . . . ?
C50 C45 O5 Li4 90.5(6) . . . . ?
C50 C45 O5 Li6 -135.3(5) . . . . ?
C51 C48 C49 C50 172.9(5) . . . . ?
C55 C46 C47 C48 -178.9(5) . . . . ?
C56 C57 C58 C59 -2.6(9) . . . . ?
C56 C57 C66 C72 71.4(7) . . . . ?
C57 C56 C61 C55 -179.5(5) . . . . ?
C57 C56 C61 C60 -3.1(8) . . . . ?
C57 C56 O6 Co4 28.0(7) . . . . ?
C57 C56 O6 Li6 -179.6(5) . . . . ?
C57 C58 C59 C60 -1.9(10) . . . . ?
C57 C58 C59 C62 174.4(6) . . . . ?
C57 C66 C72 C67 -112.7(6) . . . . ?
C57 C66 C72 C71 68.5(7) . . . . ?
C58 C57 C66 C72 -109.7(6) . . . . ?
C58 C59 C60 C61 4.0(10) . . . . ?
C58 C59 C62 C63 178.0(10) . . . . ?
C58 C59 C62 C64 -57.3(9) . . . . ?
C58 C59 C62 C65 59.2(10) . . . . ?
C59 C60 C61 C55 175.0(6) . . . . ?
C59 C60 C61 C56 -1.5(9) . . . . ?
C60 C59 C62 C63 -5.7(12) . . . . ?
C60 C59 C62 C64 118.9(8) . . . . ?
C60 C59 C62 C65 -124.5(8) . . . . ?
C61 C56 C57 C58 5.1(8) . . . . ?
C61 C56 C57 C66 -176.1(5) . . . . ?
C61 C56 O6 Co4 -151.5(4) . . . . ?
C61 C56 O6 Li6 1.0(9) . . . . ?
C62 C59 C60 C61 -172.4(6) . . . . ?
C66 C57 C58 C59 178.5(6) . . . . ?
C67 C68 C69 C70 1.0(10) . . . . ?
C67 C68 C77 C83 -108.7(6) . . . . ?
C68 C67 C72 C66 -177.4(5) . . . . ?
C68 C67 C72 C71 1.4(9) . . . . ?
C68 C67 O7 Co4 -146.4(5) . . . . ?
C68 C67 O7 Co1 30.2(7) . . . . ?
C68 C69 C70 C71 -0.1(10) . . . . ?
C68 C69 C70 C73 -178.3(6) . . . . ?
C68 C77 C83 C78 79.5(7) . . . . ?
C68 C77 C83 C82 -99.5(7) . . . . ?
C69 C68 C77 C83 76.2(7) . . . . ?
C69 C70 C71 C72 -0.1(9) . . . . ?
C69 C70 C73 C74 -61.2(8) . . . . ?
C69 C70 C73 C75 178.9(7) . . . . ?
C69 C70 C73 C76 58.9(8) . . . . ?
C70 C71 C72 C66 178.3(6) . . . . ?
C70 C71 C72 C67 -0.5(9) . . . . ?
C71 C70 C73 C74 120.7(7) . . . . ?
C71 C70 C73 C75 0.8(10) . . . . ?
C71 C70 C73 C76 -119.2(7) . . . . ?
C72 C67 C68 C69 -1.6(9) . . . . ?
C72 C67 C68 C77 -176.7(6) . . . . ?
C72 C67 O7 Co4 32.1(7) . . . . ?
C72 C67 O7 Co1 -151.3(4) . . . . ?
C73 C70 C71 C72 178.1(6) . . . . ?
C77 C68 C69 C70 176.3(6) . . . . ?
C78 C79 C80 C81 -1.3(11) . . . . ?
C78 C79 C88 C6 83.2(7) . . . . ?
C79 C78 C83 C77 -177.8(5) . . . . ?
C79 C78 C83 C82 1.1(9) . . . . ?
C79 C78 O8 Li3 17.9(10) . . . . ?
C79 C78 O8 Co1 -160.2(4) . . . . ?
C79 C80 C81 C82 3.0(13) . . . . ?
C79 C80 C81 C84 -171.3(9) . . . . ?
C80 C79 C88 C6 -99.2(7) . . . . ?
C80 C81 C82 C83 -2.7(13) . . . . ?
C80 C81 C84 C85 12.6(17) . . . . ?
C80 C81 C84 C86 -134.5(11) . . . . ?
C80 C81 C84 C87 115.1(12) . . . . ?
C81 C82 C83 C77 179.7(7) . . . . ?
C81 C82 C83 C78 0.7(11) . . . . ?
C82 C81 C84 C85 -161.7(11) . . . . ?
C82 C81 C84 C86 51.2(15) . . . . ?
C82 C81 C84 C87 -59.2(13) . . . . ?
C83 C78 C79 C80 -0.8(9) . . . . ?
C83 C78 C79 C88 176.8(5) . . . . ?
C83 C78 O8 Li3 -161.9(7) . . . . ?
C83 C78 O8 Co1 20.0(8) . . . . ?
C84 C81 C82 C83 171.9(8) . . . . ?
C88 C79 C80 C81 -178.9(7) . . . . ?
C101 C102 C103 C104 -2.8(10) . . . . ?
C101 C102 C111 C117 85.8(7) . . . . ?
C102 C101 C106 C105 1.4(9) . . . . ?
C102 C101 C106 C144 -179.0(6) . . . 3_665 ?
C102 C101 O19 Li8 15.4(11) . . . . ?
C102 C101 O19 Li5A -156.6(5) . . . . ?
C102 C103 C104 C105 4.2(11) . . . . ?
C102 C103 C104 C107 -178.9(7) . . . . ?
C102 C111 C117 C112 -115.4(6) . . . . ?
C102 C111 C117 C116 66.8(7) . . . . ?
C103 C102 C111 C117 -97.0(7) . . . . ?
C103 C104 C105 C106 -2.7(11) . . . . ?
C103 C104 C107 C108 125.2(10) . . . . ?
C103 C104 C107 C109 5.9(13) . . . . ?
C103 C104 C107 C110 -122.5(10) . . . . ?
C104 C105 C106 C101 0.1(10) . . . . ?
C104 C105 C106 C144 -179.5(7) . . . 3_665 ?
C105 C104 C107 C108 -58.0(12) . . . . ?
C105 C104 C107 C109 -177.3(9) . . . . ?
C105 C104 C107 C110 54.3(12) . . . . ?
C106 C101 C102 C103 -0.1(9) . . . . ?
C106 C101 C102 C111 177.1(5) . . . . ?
C106 C101 O19 Li8 -166.2(8) . . . . ?
C106 C101 O19 Li5A 21.8(8) . . . . ?
C107 C104 C105 C106 -179.8(7) . . . . ?
C111 C102 C103 C104 -180.0(6) . . . . ?
C112 C113 C114 C115 0.9(10) . . . . ?
C112 C113 C122 C128 115.8(6) . . . . ?
C113 C112 C117 C111 -178.4(5) . . . . ?
C113 C112 C117 C116 -0.6(9) . . . . ?
C113 C112 O16 Li8 -137.2(7) . . . . ?
C113 C112 O16 Li7 -42.9(8) . . . . ?
C113 C112 O16 Li9 92.4(8) . . . . ?
C113 C114 C115 C116 -0.5(9) . . . . ?
C113 C114 C115 C118 176.6(6) . . . . ?
C113 C122 C128 C123 -80.2(7) . . . . ?
C113 C122 C128 C127 105.2(6) . . . . ?
C114 C113 C122 C128 -66.3(7) . . . . ?
C114 C115 C116 C117 -0.5(9) . . . . ?
C114 C115 C118 C119 -94.4(8) . . . . ?
C114 C115 C118 C120 28.1(9) . . . . ?
C114 C115 C118 C121 148.4(7) . . . . ?
C115 C116 C117 C111 178.9(6) . . . . ?
C115 C116 C117 C112 1.1(10) . . . . ?
C116 C115 C118 C119 82.5(8) . . . . ?
C116 C115 C118 C120 -155.0(7) . . . . ?
C116 C115 C118 C121 -34.8(9) . . . . ?
C117 C112 C113 C114 -0.3(9) . . . . ?
C117 C112 C113 C122 177.6(5) . . . . ?
C117 C112 O16 Li8 44.1(9) . . . . ?
C117 C112 O16 Li7 138.4(6) . . . . ?
C117 C112 O16 Li9 -86.3(8) . . . . ?
C118 C115 C116 C117 -177.5(6) . . . . ?
C122 C113 C114 C115 -177.1(6) . . . . ?
C123 C124 C125 C126 -1.7(10) . . . . ?
C123 C124 C133 C139 -82.4(8) . . . . ?
C124 C123 C128 C122 -179.3(6) . . . . ?
C124 C123 C128 C127 -4.8(9) . . . . ?
C124 C123 O17 Li7 158.1(6) . . . . ?
C124 C123 O17 Co6 -8.5(9) . . . . ?
C124 C125 C126 C127 -0.2(10) . . . . ?
C124 C125 C126 C129 177.0(7) . . . . ?
C124 C133 C139 C134 107.6(7) . . . . ?
C124 C133 C139 C138 -72.0(8) . . . . ?
C125 C124 C133 C139 91.7(7) . . . . ?
C125 C126 C127 C128 -0.3(10) . . . . ?
C125 C126 C129 C130 -107.0(10) . . . . ?
C125 C126 C129 C132 14.9(11) . . . . ?
C125 C126 C129 C131 131.1(8) . . . . ?
C126 C127 C128 C122 177.4(6) . . . . ?
C126 C127 C128 C123 2.8(9) . . . . ?
C127 C126 C129 C130 70.1(10) . . . . ?
C127 C126 C129 C132 -167.9(7) . . . . ?
C127 C126 C129 C131 -51.7(10) . . . . ?
C128 C123 C124 C125 4.2(9) . . . . ?
C128 C123 C124 C133 178.4(6) . . . . ?
C128 C123 O17 Li7 -25.5(10) . . . . ?
C128 C123 O17 Co6 167.9(4) . . . . ?
C129 C126 C127 C128 -177.6(6) . . . . ?
C133 C124 C125 C126 -176.0(6) . . . . ?
C134 C135 C136 C137 1.3(11) . . . . ?
C134 C135 C144 C106 113.1(7) . . . 3_665 ?
C135 C134 C139 C133 -179.5(6) . . . . ?
C135 C134 C139 C138 0.1(10) . . . . ?
C135 C134 O18 Co5 -33.7(8) . . . 3_665 ?
C135 C134 O18 Co6 151.6(5) . . . . ?
C135 C136 C137 C138 0.5(12) . . . . ?
C135 C136 C137 C140 -179.4(8) . . . . ?
C136 C135 C144 C106 -66.9(8) . . . 3_665 ?
C136 C137 C138 C139 -2.0(13) . . . . ?
C136 C137 C140 C141 21.7(15) . . . . ?
C136 C137 C140 C142 -110.2(10) . . . . ?
C136 C137 C140 C143 138.2(9) . . . . ?
C137 C138 C139 C133 -178.6(7) . . . . ?
C137 C138 C139 C134 1.7(12) . . . . ?
C138 C137 C140 C141 -158.2(10) . . . . ?
C138 C137 C140 C142 70.0(13) . . . . ?
C138 C137 C140 C143 -41.6(11) . . . . ?
C139 C134 C135 C136 -1.5(10) . . . . ?
C139 C134 C135 C144 178.5(6) . . . . ?
C139 C134 O18 Co5 144.9(5) . . . 3_665 ?
C139 C134 O18 Co6 -29.8(8) . . . . ?
C140 C137 C138 C139 177.8(8) . . . . ?
C144 C135 C136 C137 -178.8(7) . . . . ?
C151 C152 C153 C154 -34.8(7) . . . . ?
C152 C151 O15 Li4 157.6(6) . . . . ?
C152 C151 O15 C154 -22.7(7) . . . . ?
C152 C153 C154 O15 22.5(7) . . . . ?
C153 C154 O15 Li4 179.5(6) . . . . ?
C153 C154 O15 C151 -0.2(7) . . . . ?
O1 Li2 O2 Co2 -115.0(6) . . . . ?
O1 Li2 O2 C12 50.8(10) . . . . ?
O1 Li3 O8 Co1 114.1(6) . . . . ?
O1 Li3 O8 C78 -64.4(10) . . . . ?
O1 C1 C2 C3 -177.4(5) . . . . ?
O1 C1 C2 C11 1.5(8) . . . . ?
O1 C1 C6 C5 177.9(5) . . . . ?
O1 C1 C6 C88 -0.5(8) . . . . ?
O2 C12 C13 C14 178.3(5) . . . . ?
O2 C12 C13 C22 -1.8(8) . . . . ?
O2 C12 C17 C11 2.1(8) . . . . ?
O2 C12 C17 C16 178.4(5) . . . . ?
O3 C23 C24 C25 -178.2(5) . . . . ?
O3 C23 C24 C33 1.3(9) . . . . ?
O3 C23 C28 C22 -3.0(8) . . . . ?
O3 C23 C28 C27 178.4(5) . . . . ?
O4 C34 C35 C36 177.6(5) . . . . ?
O4 C34 C35 C44 -0.7(8) . . . . ?
O4 C34 C39 C33 0.4(8) . . . . ?
O4 C34 C39 C38 -178.4(5) . . . . ?
O5 Li5 O4 Co3 -116.5(7) . . . . ?
O5 Li5 O4 C34 64.7(11) . . . . ?
O5 Li6 O6 Co4 116.3(5) . . . . ?
O5 Li6 O6 C56 -42.3(9) . . . . ?
O5 C45 C46 C47 174.6(5) . . . . ?
O5 C45 C46 C55 -2.3(8) . . . . ?
O5 C45 C50 C44 -1.0(8) . . . . ?
O5 C45 C50 C49 -177.0(5) . . . . ?
O6 C56 C57 C58 -174.3(5) . . . . ?
O6 C56 C57 C66 4.5(8) . . . . ?
O6 C56 C61 C55 -0.1(8) . . . . ?
O6 C56 C61 C60 176.3(5) . . . . ?
O7 Co4 O6 Li6 107.0(3) . . . . ?
O7 Co4 O6 C56 -90.4(5) . . . . ?
O7 Co1 O8 Li3 102.5(4) . . . . ?
O7 Co1 O8 C78 -78.7(5) . . . . ?
O7 C67 C68 C69 177.0(5) . . . . ?
O7 C67 C68 C77 1.8(9) . . . . ?
O7 C67 C72 C66 4.1(9) . . . . ?
O7 C67 C72 C71 -177.2(5) . . . . ?
O8 Li3 O1 Li1 139.2(7) . . . . ?
O8 Li3 O1 Li2 -110.7(7) . . . . ?
O8 Li3 O1 C1 8.5(9) . . . . ?
O8 C78 C79 C80 179.4(6) . . . . ?
O8 C78 C79 C88 -2.9(8) . . . . ?
O8 C78 C83 C77 1.9(9) . . . . ?
O8 C78 C83 C82 -179.1(6) . . . . ?
O9 Li2 O2 Co2 -10.3(3) . . . . ?
O9 Li2 O2 C12 155.5(6) . . . . ?
O9 Li3 O1 Li1 -121.5(6) . . . . ?
O9 Li3 O1 Li2 -11.4(4) . . . . ?
O9 Li3 O1 C1 107.8(5) . . . . ?
O9 Li3 O8 Co1 9.1(3) . . . . ?
O9 Li3 O8 C78 -169.4(6) . . . . ?
O9 Co1 O8 Li3 -9.3(4) . . . . ?
O9 Co1 O8 C78 169.4(5) . . . . ?
O10 Li5 O4 Co3 -11.3(4) . . . . ?
O10 Li5 O4 C34 169.9(5) . . . . ?
O10 Co4 O6 Li6 -8.0(3) . . . . ?
O10 Co4 O6 C56 154.6(4) . . . . ?
O10 Li6 O6 Co4 8.1(3) . . . . ?
O10 Li6 O6 C56 -150.5(6) . . . . ?
O24 Li5 O4 Co3 96.7(7) . . . . ?
O24 Li5 O4 C34 -82.0(10) . . . . ?
N13 Li2 O2 Co2 97.9(5) . . . . ?
N13 Li2 O2 C12 -96.3(8) . . . . ?
O14 Li3 O1 Li1 -7.6(8) . . . . ?
O14 Li3 O1 Li2 102.5(6) . . . . ?
O14 Li3 O1 C1 -138.3(5) . . . . ?
O14 Li3 O8 Co1 -99.8(6) . . . . ?
O14 Li3 O8 C78 81.7(9) . . . . ?
O15 C151 C152 C153 35.2(7) . . . . ?
O16 Li8 O19 Li5A 117.3(7) . . . . ?
O16 Li8 O19 C101 -56.7(12) . . . . ?
O16 Li7 O17 Co6 -117.2(6) . . . . ?
O16 Li7 O17 C123 72.7(9) . . . . ?
O16 C112 C113 C114 -179.0(5) . . . . ?
O16 C112 C113 C122 -1.2(9) . . . . ?
O16 C112 C117 C111 0.3(9) . . . . ?
O16 C112 C117 C116 178.1(6) . . . . ?
O17 C123 C124 C125 -179.5(6) . . . . ?
O17 C123 C124 C133 -5.3(10) . . . . ?
O17 C123 C128 C122 4.3(9) . . . . ?
O17 C123 C128 C127 178.8(5) . . . . ?
O18 C134 C135 C136 177.1(6) . . . . ?
O18 C134 C135 C144 -2.8(10) . . . . ?
O18 C134 C139 C133 1.8(10) . . . . ?
O18 C134 C139 C138 -178.6(6) . . . . ?
O19 C101 C102 C103 178.3(6) . . . . ?
O19 C101 C102 C111 -4.5(9) . . . . ?
O19 C101 C106 C105 -177.1(6) . . . . ?
O19 C101 C106 C144 2.5(9) . . . 3_665 ?
O20 Li8 O19 Li5A 11.2(5) . . . . ?
O20 Li8 O19 C101 -162.8(6) . . . . ?
O20 Li7 O17 Co6 -12.3(3) . . . . ?
O20 Li7 O17 C123 177.7(6) . . . . ?
O21 Li7 O17 Co6 95.8(6) . . . . ?
O21 Li7 O17 C123 -74.3(9) . . . . ?
O23 Li8 O19 Li5A -101.0(7) . . . . ?
O23 Li8 O19 C101 85.0(10) . . . . ?
N6 Li6 O6 Co4 -93.9(5) . . . . ?
N6 Li6 O6 C56 107.5(7) . . . . ?
Br1 Co1 O8 Li3 -114.6(3) . . . . ?
Br1 Co1 O8 C78 64.1(5) . . . . ?
Br2 Co4 O6 Li6 -110.3(3) . . . . ?
Br2 Co4 O6 C56 52.2(5) . . . . ?

loop_
_smtbx_masks_void_nr
_smtbx_masks_void_average_x
_smtbx_masks_void_average_y
_smtbx_masks_void_average_z
_smtbx_masks_void_volume
_smtbx_masks_void_count_electrons
_smtbx_masks_void_content
1 0.416 -0.409 0.416 7046.9 1166.8 '52 CH3CN'
